data_4321955
loop_
_publ_author_name
'Alfred A. Zinn'
'Carolyn B. Knobler'
'David E. Harwell'
'M. Frederick Hawthorne'

_publ_contact_author
;
Hawthorne, M. F.,
Department of Chemistry and Biochemistry,
University of California,
Los Angeles, CA 90095-1569.  USA
;
_publ_contact_author_email KNOBLERH@CHEM.UCLA.EDU
_publ_contact_author_fax 310-825-5490
_publ_contact_author_phone 310-825-7378
_publ_section_title
;
 Molecular Aggregates of Nitrate Ion with the Tetravalent Lewis Acid Host
 12-Mercuracarborand-4: Novel Trihapto Coordination of NO3-
;
_journal_name_full 'Inorganic Chemistry'
_journal_page_first 2227
_journal_page_last 2230
_journal_paper_doi 10.1021/ic9811244
_journal_volume 38
_journal_year 1999
_chemical_formula_sum 'C32 H88 B40 Hg4 K2 N2 O18'
_chemical_formula_weight 2102.00
_chemical_name_systematic
; 
[12]mercuracarborand-4.3KNO~3~.K-18-crown-6
;
_space_group_IT_number 2
_symmetry_cell_setting triclinic
_symmetry_space_group_name_Hall '-P 1'
_symmetry_space_group_name_H-M 'P -1'
_atom_sites_solution_hydrogens geom
_atom_sites_solution_primary direct
_atom_sites_solution_secondary difmap
_audit_creation_method SHELXL
_cell_angle_alpha 102.55(2)
_cell_angle_beta 100.63(3)
_cell_angle_gamma 109.075(10)
_cell_formula_units_Z 1
_cell_length_a 12.4270(7)
_cell_length_b 12.8492(7)
_cell_length_c 13.6340(8)
_cell_measurement_reflns_used 66
_cell_measurement_temperature 293(2)
_cell_measurement_theta_max 10.25
_cell_measurement_theta_min 4.85
_cell_volume 1929.8(5)
_computing_cell_refinement 'UCLA package'
_computing_data_collection 'UCLA package'
_computing_data_reduction 'UCLA package'
_computing_structure_refinement 'SHELXL-93 (Sheldrick, 1993)'
_computing_structure_solution Patterson
_diffrn_ambient_temperature 293(2)
_diffrn_measurement_device 'Crystal Logic'
_diffrn_measurement_method theta-2theta
_diffrn_radiation_monochromator graphite
_diffrn_radiation_source 'fine-focus sealed tube'
_diffrn_radiation_type MoK\a
_diffrn_radiation_wavelength 0.71070
_diffrn_reflns_av_R_equivalents 0.0000
_diffrn_reflns_av_sigmaI/netI 0.1155
_diffrn_reflns_limit_h_max 17
_diffrn_reflns_limit_h_min 0
_diffrn_reflns_limit_k_max 16
_diffrn_reflns_limit_k_min -18
_diffrn_reflns_limit_l_max 18
_diffrn_reflns_limit_l_min -19
_diffrn_reflns_number 10994
_diffrn_reflns_theta_max 30.00
_diffrn_reflns_theta_min 1.59
_diffrn_standards_decay_% 18%
_diffrn_standards_interval_count 97
_diffrn_standards_number 3
_exptl_absorpt_coefficient_mu 8.095
_exptl_absorpt_correction_type psi-scan
_exptl_crystal_colour colorless
_exptl_crystal_density_diffrn 1.809
_exptl_crystal_description plate
_exptl_crystal_F_000 996
_exptl_crystal_size_max 0.35
_exptl_crystal_size_mid 0.35
_exptl_crystal_size_min 0.08
_refine_diff_density_max 2.420
_refine_diff_density_min -1.636
_refine_diff_density_rms 0.205
_refine_ls_extinction_coef 0.0018(3)
_refine_ls_extinction_expression Fc^*^=kFc[1+0.001xFc^2^\l^3^/sin(2\q)]^-1/4^
_refine_ls_extinction_method SHELXL
_refine_ls_goodness_of_fit_all 0.960
_refine_ls_goodness_of_fit_obs 1.081
_refine_ls_hydrogen_treatment constr
_refine_ls_matrix_type full
_refine_ls_number_parameters 283
_refine_ls_number_reflns 8450
_refine_ls_number_restraints 6
_refine_ls_restrained_S_all 0.998
_refine_ls_restrained_S_obs 1.081
_refine_ls_R_factor_all 0.1751
_refine_ls_R_factor_obs 0.0672
_refine_ls_shift/esd_max 0.031
_refine_ls_shift/esd_mean 0.003
_refine_ls_structure_factor_coef Fsqd
_refine_ls_weighting_details 'w=1/[\s^2^(Fo^2^)+(0.1011P)^2^+8.4238P] where P=(Fo^2^+2Fc^2^)/3'
_refine_ls_weighting_scheme calc
_refine_ls_wR_factor_all 0.2377
_refine_ls_wR_factor_obs 0.1672
_reflns_number_observed 4660
_reflns_number_total 10994
_reflns_observed_criterion >2sigma(I)
_cod_data_source_file ic9811244_2.cif
_cod_data_source_block COMPLEX2
_cod_depositor_comments
;
The following automatic conversions were performed:

'_refine_ls_weighting_scheme' value 'calc
w=1/[\s^2^(Fo^2^)+(0.1011P)^2^+8.4238P] where P=(Fo^2^+2Fc^2^)/3' was
changed to 'calc'. New tag '_refine_ls_weighting_details' was
created. The value of the new tag was set to
'w=1/[\s^2^(Fo^2^)+(0.1011P)^2^+8.4238P] where P=(Fo^2^+2Fc^2^)/3'.

Automatic conversion script
Id: cif_fix_values 3143 2015-03-26 13:38:13Z robertas 
;
_cod_original_cell_volume 1929.8(2)
_cod_database_code 4321955

loop_
_symmetry_equiv_pos_as_xyz
'x, y, z'
'-x, -y, -z'

loop_
_atom_site_aniso_label
_atom_site_aniso_U_11
_atom_site_aniso_U_22
_atom_site_aniso_U_33
_atom_site_aniso_U_23
_atom_site_aniso_U_13
_atom_site_aniso_U_12
N1N 0.084(10) 0.073(10) 0.097(11) 0.039(8) 0.042(8) 0.012(7)
O1N 0.312(39) 0.424(52) 0.263(34) 0.207(35) 0.041(29) 0.233(39)
O2N 0.666(67) 0.252(30) 0.239(29) 0.165(25) 0.261(38) 0.330(41)
O3N 0.331(44) 0.155(25) 0.401(51) 0.011(28) 0.155(39) 0.028(26)
Hg1 0.0483(3) 0.0731(4) 0.0479(3) 0.0204(3) 0.0060(2) 0.0007(2)
Hg2 0.0538(3) 0.0765(4) 0.0485(3) 0.0292(3) 0.0092(2) 0.0041(3)
K1 0.070(2) 0.077(2) 0.079(2) 0.026(2) 0.020(2) 0.009(2)
O2C 0.161(19) 0.249(27) 0.180(21) 0.115(20) 0.062(17) 0.019(17)
O5C 0.104(14) 0.287(30) 0.197(23) 0.106(21) 0.016(14) 0.036(16)
O8C 0.232(24) 0.137(16) 0.095(12) 0.035(11) 0.003(13) 0.006(15)
O11C 0.162(17) 0.156(17) 0.148(17) 0.037(13) 0.078(14) -0.019(13)
O14C 0.132(14) 0.177(18) 0.135(15) 0.028(14) 0.012(12) 0.043(13)
O17C 0.168(18) 0.175(19) 0.145(16) 0.054(14) 0.074(14) 0.069(16)

loop_
_atom_site_label
_atom_site_type_symbol
_atom_site_fract_x
_atom_site_fract_y
_atom_site_fract_z
_atom_site_U_iso_or_equiv
_atom_site_thermal_displace_type
_atom_site_occupancy
_atom_site_calc_flag
_atom_site_refinement_flags
_atom_site_disorder_group
N1N N 0.0118(12) -0.1569(12) 0.4239(11) 0.085(4) Uani 1 d D .
O1N O 0.0730(22) -0.1470(27) 0.5110(15) 0.296(19) Uani 1 d D .
O2N O 0.0616(24) -0.1230(20) 0.3589(18) 0.309(21) Uani 1 d D .
O3N O -0.0944(14) -0.2229(22) 0.3935(23) 0.318(20) Uani 1 d D .
Hg1 Hg 0.00945(4) 0.06073(5) 0.30963(4) 0.0631(2) Uani 1 d . .
Hg2 Hg -0.25354(4) -0.11204(5) 0.41666(4) 0.0641(2) Uani 1 d . .
C1A C -0.1900(11) -0.1474(11) 0.6519(10) 0.052(3) Uiso 1 d . .
C2A C -0.2907(11) -0.1717(11) 0.5395(10) 0.051(3) Uiso 1 d . .
B3A B -0.2524(16) -0.2877(17) 0.5576(15) 0.071(5) Uiso 1 d . .
H3A H -0.2041(16) -0.3271(17) 0.5117(15) 0.092 Uiso 1 calc R .
B4A B -0.2327(15) -0.2665(15) 0.6985(14) 0.065(4) Uiso 1 d . .
H4A H -0.1696(15) -0.2938(15) 0.7434(14) 0.084 Uiso 1 calc R .
B5A B -0.2526(18) -0.1405(18) 0.7538(17) 0.080(5) Uiso 1 d . .
H5A H -0.2025(18) -0.0877(18) 0.8347(17) 0.104 Uiso 1 calc R .
B6A B -0.2846(21) -0.0749(23) 0.6598(19) 0.096(7) Uiso 1 d . .
H6A H -0.2561(21) 0.0195(23) 0.6789(19) 0.125 Uiso 1 calc R .
B7A B -0.4015(17) -0.3054(17) 0.5088(16) 0.075(5) Uiso 1 d . .
H7A H -0.4509(17) -0.3601(17) 0.4283(16) 0.097 Uiso 1 calc R .
B8A B -0.3689(18) -0.3677(20) 0.6070(17) 0.084(6) Uiso 1 d . .
H8A H -0.3954(18) -0.4614(20) 0.5921(17) 0.109 Uiso 1 calc R .
B9A B -0.3708(19) -0.2783(20) 0.7264(18) 0.088(6) Uiso 1 d . .
H9A H -0.3994(19) -0.3142(20) 0.7878(18) 0.115 Uiso 1 calc R .
B10A B -0.4000(22) -0.1609(22) 0.6955(20) 0.100(7) Uiso 1 d . .
H10A H -0.4498(22) -0.1200(22) 0.7381(20) 0.131 Uiso 1 calc R .
B11A B -0.4208(19) -0.1771(19) 0.5653(17) 0.083(6) Uiso 1 d . .
H11A H -0.4817(19) -0.1472(19) 0.5210(17) 0.109 Uiso 1 calc R .
B12A B -0.4700(28) -0.2967(27) 0.6087(24) 0.122(9) Uiso 1 d . .
H12A H -0.5654(28) -0.3455(27) 0.5940(24) 0.159 Uiso 1 calc R .
C1B C -0.1668(11) -0.0072(12) 0.2299(10) 0.056(3) Uiso 1 d . .
C2B C -0.2782(12) -0.0782(12) 0.2748(11) 0.060(3) Uiso 1 d . .
B3B B -0.2581(16) 0.0610(17) 0.2744(15) 0.070(5) Uiso 1 d . .
H3B H -0.2293(16) 0.1348(17) 0.3451(15) 0.091 Uiso 1 calc R .
B4B B -0.2164(15) 0.0694(15) 0.1552(13) 0.061(4) Uiso 1 d . .
H4B H -0.1603(15) 0.1528(15) 0.1493(13) 0.080 Uiso 1 calc R .
B5B B -0.2014(16) -0.0644(16) 0.0961(15) 0.072(5) Uiso 1 d . .
H5B H -0.1342(16) -0.0674(16) 0.0544(15) 0.094 Uiso 1 calc R .
B6B B -0.2416(14) -0.1603(15) 0.1701(13) 0.062(4) Uiso 1 d . .
H6B H -0.2024(14) -0.2250(15) 0.1751(13) 0.081 Uiso 1 calc R .
B7B B -0.4006(16) -0.0549(16) 0.2296(14) 0.068(4) Uiso 1 d . .
H7B H -0.4667(16) -0.0535(16) 0.2731(14) 0.089 Uiso 1 calc R .
B8B B -0.3630(15) 0.0414(16) 0.1545(14) 0.068(4) Uiso 1 d . .
H8B H -0.4025(15) 0.1055(16) 0.1479(14) 0.088 Uiso 1 calc R .
B9B B -0.3277(15) -0.0365(16) 0.0454(15) 0.068(4) Uiso 1 d . .
H9B H -0.3436(15) -0.0225(16) -0.0319(15) 0.089 Uiso 1 calc R .
B10B B -0.3475(15) -0.1734(16) 0.0576(14) 0.067(4) Uiso 1 d . .
H10B H -0.3784(15) -0.2482(16) -0.0125(14) 0.087 Uiso 1 calc R .
B11B B -0.3911(14) -0.1846(15) 0.1731(13) 0.061(4) Uiso 1 d . .
H11B H -0.4477(14) -0.2664(15) 0.1814(13) 0.079 Uiso 1 calc R .
B12B B -0.4452(19) -0.1122(18) 0.0947(17) 0.082(5) Uiso 1 d . .
H12B H -0.5389(19) -0.1471(18) 0.0497(17) 0.107 Uiso 1 calc R .
K1 K -0.0374(3) -0.3695(3) 0.2135(3) 0.0800(10) Uani 1 d . .
C1C C -0.2859(32) -0.5596(33) 0.2562(30) 0.180(13) Uiso 1 d . .
H1C1 H -0.3673(32) -0.6117(33) 0.2427(30) 0.234 Uiso 1 calc R .
H1C2 H -0.2723(32) -0.4896(33) 0.3098(30) 0.234 Uiso 1 calc R .
O2C O -0.2707(21) -0.5342(23) 0.1705(21) 0.202(10) Uani 1 d . .
C3C C -0.3431(33) -0.5382(33) 0.0889(32) 0.175(13) Uiso 1 d . .
H3C1 H -0.3960(33) -0.5046(33) 0.1143(32) 0.227 Uiso 1 calc R .
H3C2 H -0.3907(33) -0.6194(33) 0.0547(32) 0.227 Uiso 1 calc R .
C4C C -0.3170(27) -0.4945(26) 0.0140(23) 0.143(10) Uiso 1 d . .
H4C1 H -0.3469(27) -0.5578(26) -0.0504(23) 0.185 Uiso 1 calc R .
H4C2 H -0.3609(27) -0.4454(26) 0.0057(23) 0.185 Uiso 1 calc R .
O5C O -0.2105(17) -0.4369(24) 0.0224(19) 0.204(11) Uani 1 d . .
C6C C -0.1729(28) -0.3890(27) -0.0550(24) 0.150(10) Uiso 1 d . .
H6C1 H -0.1921(28) -0.4518(27) -0.1178(24) 0.195 Uiso 1 calc R .
H6C2 H -0.2189(28) -0.3437(27) -0.0713(24) 0.195 Uiso 1 calc R .
C7C C -0.0578(44) -0.3220(43) -0.0324(40) 0.231(20) Uiso 1 d . .
H7C1 H -0.0352(44) -0.3485(43) -0.0946(40) 0.300 Uiso 1 calc R .
H7C2 H -0.0578(44) -0.2463(43) -0.0315(40) 0.300 Uiso 1 calc R .
O8C O 0.0275(24) -0.3021(18) 0.0390(14) 0.178(9) Uani 1 d . .
C9C C 0.1390(34) -0.2198(33) 0.0774(30) 0.182(13) Uiso 1 d . .
H9C1 H 0.1684(34) -0.2117(33) 0.0172(30) 0.237 Uiso 1 calc R .
H9C2 H 0.1303(34) -0.1481(33) 0.1066(30) 0.237 Uiso 1 calc R .
C10C C 0.2218(30) -0.2232(30) 0.1440(28) 0.162(11) Uiso 1 d . .
H10C H 0.2597(30) -0.2672(30) 0.1064(28) 0.210 Uiso 1 calc R .
H10C H 0.2799(30) -0.1449(30) 0.1757(28) 0.210 Uiso 1 calc R .
O11C O 0.1993(19) -0.2637(18) 0.2161(17) 0.173(9) Uani 1 d . .
C12C C 0.2875(30) -0.2735(29) 0.2949(28) 0.158(11) Uiso 1 d . .
H12C H 0.3292(30) -0.3152(29) 0.2603(28) 0.205 Uiso 1 calc R .
H12C H 0.3447(30) -0.1967(29) 0.3347(28) 0.205 Uiso 1 calc R .
C13C C 0.2439(31) -0.3273(31) 0.3616(27) 0.165(12) Uiso 1 d . .
H13C H 0.3054(31) -0.3462(31) 0.3995(27) 0.215 Uiso 1 calc R .
H13C H 0.2277(31) -0.2729(31) 0.4123(27) 0.215 Uiso 1 calc R .
O14C O 0.1469(17) -0.4225(19) 0.3219(15) 0.159(7) Uani 1 d . .
C15C C 0.1108(28) -0.4787(30) 0.3970(26) 0.160(11) Uiso 1 d . .
H15C H 0.1042(28) -0.4238(30) 0.4545(26) 0.207 Uiso 1 calc R .
H15C H 0.1704(28) -0.5061(30) 0.4248(26) 0.207 Uiso 1 calc R .
C16C C -0.0041(31) -0.5768(31) 0.3491(28) 0.177(13) Uiso 1 d . .
H16C H -0.0023(31) -0.6260(31) 0.2850(28) 0.229 Uiso 1 calc R .
H16C H -0.0207(31) -0.6224(31) 0.3967(28) 0.229 Uiso 1 calc R .
O17C O -0.0889(20) -0.5337(19) 0.3285(16) 0.156(7) Uani 1 d . .
C18C C -0.2027(24) -0.6159(24) 0.2969(22) 0.134(9) Uiso 1 d . .
H18C H -0.2230(24) -0.6420(24) 0.3552(22) 0.175 Uiso 1 calc R .
H18C H -0.2094(24) -0.6820(24) 0.2420(22) 0.175 Uiso 1 calc R .

loop_
_atom_type_symbol
_atom_type_description
_atom_type_scat_dispersion_real
_atom_type_scat_dispersion_imag
_atom_type_scat_source
C C 0.0033 0.0016 'International Tables Vol C Tables 4.2.6.8 and 6.1.1.4'
H H 0.0000 0.0000 'International Tables Vol C Tables 4.2.6.8 and 6.1.1.4'
Hg Hg -2.3894 9.2266 'International Tables Vol C Tables 4.2.6.8 and 6.1.1.4'
K K 0.2009 0.2494 'International Tables Vol C Tables 4.2.6.8 and 6.1.1.4'
N N 0.0061 0.0033 'International Tables Vol C Tables 4.2.6.8 and 6.1.1.4'
O O 0.0106 0.0060 'International Tables Vol C Tables 4.2.6.8 and 6.1.1.4'
B B 0.0013 0.0007 'International Tables Vol C Tables 4.2.6.8 and 6.1.1.4'

loop_
_geom_angle_atom_site_label_1
_geom_angle_atom_site_label_2
_geom_angle_atom_site_label_3
_geom_angle
_geom_angle_site_symmetry_1
_geom_angle_site_symmetry_3
_geom_angle_publ_flag
O1N N1N O3N 119.5(4) . . ?
O1N N1N O2N 119.4(4) . . ?
O3N N1N O2N 119.1(4) . . ?
O1N N1N K1 122.3(15) . . ?
O3N N1N K1 69.4(13) . . ?
O2N N1N K1 67.3(12) . . ?
N1N O2N K1 90.5(12) . . ?
N1N O3N K1 88.5(13) . . ?
C1B Hg1 C1A 161.4(5) . 2_556 ?
C2A Hg2 C2B 160.4(5) . . ?
C2A C1A B5A 110.3(11) . . ?
C2A C1A B6A 63.8(10) . . ?
B5A C1A B6A 60.6(11) . . ?
C2A C1A B4A 109.5(10) . . ?
B5A C1A B4A 60.7(10) . . ?
B6A C1A B4A 111.5(13) . . ?
C2A C1A B3A 60.6(9) . . ?
B5A C1A B3A 112.9(12) . . ?
B6A C1A B3A 115.3(12) . . ?
B4A C1A B3A 62.6(9) . . ?
C2A C1A Hg1 127.5(8) . 2_556 ?
B5A C1A Hg1 116.0(9) . 2_556 ?
B6A C1A Hg1 121.6(11) . 2_556 ?
B4A C1A Hg1 113.6(9) . 2_556 ?
B3A C1A Hg1 117.4(9) . 2_556 ?
C1A C2A B11A 109.0(11) . . ?
C1A C2A B7A 109.6(11) . . ?
B11A C2A B7A 62.5(11) . . ?
C1A C2A B3A 62.7(9) . . ?
B11A C2A B3A 113.5(12) . . ?
B7A C2A B3A 61.2(10) . . ?
C1A C2A B6A 59.2(10) . . ?
B11A C2A B6A 61.9(11) . . ?
B7A C2A B6A 112.3(13) . . ?
B3A C2A B6A 113.3(12) . . ?
C1A C2A Hg2 125.2(8) . . ?
B11A C2A Hg2 117.1(10) . . ?
B7A C2A Hg2 116.9(9) . . ?
B3A C2A Hg2 117.9(9) . . ?
B6A C2A Hg2 120.9(11) . . ?
C2A B3A B7A 58.3(10) . . ?
C2A B3A C1A 56.7(8) . . ?
B7A B3A C1A 102.7(13) . . ?
C2A B3A B8A 103.5(13) . . ?
B7A B3A B8A 58.6(11) . . ?
C1A B3A B8A 102.9(13) . . ?
C2A B3A B4A 102.4(12) . . ?
B7A B3A B4A 104.1(13) . . ?
C1A B3A B4A 57.4(9) . . ?
B8A B3A B4A 58.6(10) . . ?
C1A B4A B5A 58.8(10) . . ?
C1A B4A B8A 106.1(13) . . ?
B5A B4A B8A 108.8(14) . . ?
C1A B4A B9A 106.5(13) . . ?
B5A B4A B9A 61.2(11) . . ?
B8A B4A B9A 59.9(11) . . ?
C1A B4A B3A 60.0(9) . . ?
B5A B4A B3A 109.2(14) . . ?
B8A B4A B3A 60.0(11) . . ?
B9A B4A B3A 108.9(13) . . ?
C1A B5A B6A 60.1(12) . . ?
C1A B5A B4A 60.6(10) . . ?
B6A B5A B4A 111.0(16) . . ?
C1A B5A B10A 104.0(15) . . ?
B6A B5A B10A 59.0(13) . . ?
B4A B5A B10A 107.4(15) . . ?
C1A B5A B9A 107.5(14) . . ?
B6A B5A B9A 109.7(16) . . ?
B4A B5A B9A 60.7(11) . . ?
B10A B5A B9A 59.8(13) . . ?
B10A B6A C1A 105.2(17) . . ?
B10A B6A B5A 61.4(14) . . ?
C1A B6A B5A 59.3(12) . . ?
B10A B6A C2A 101.4(16) . . ?
C1A B6A C2A 57.0(10) . . ?
B5A B6A C2A 104.0(16) . . ?
B10A B6A B11A 57.6(13) . . ?
C1A B6A B11A 102.7(16) . . ?
B5A B6A B11A 106.4(17) . . ?
C2A B6A B11A 56.2(11) . . ?
C2A B7A B12A 105.2(16) . . ?
C2A B7A B8A 107.8(13) . . ?
B12A B7A B8A 61.3(14) . . ?
C2A B7A B3A 60.5(10) . . ?
B12A B7A B3A 110.8(16) . . ?
B8A B7A B3A 62.0(11) . . ?
C2A B7A B11A 58.3(10) . . ?
B12A B7A B11A 59.1(14) . . ?
B8A B7A B11A 108.9(15) . . ?
B3A B7A B11A 109.5(14) . . ?
B7A B8A B12A 58.9(14) . . ?
B7A B8A B9A 107.2(16) . . ?
B12A B8A B9A 58.8(14) . . ?
B7A B8A B4A 107.0(15) . . ?
B12A B8A B4A 105.6(17) . . ?
B9A B8A B4A 60.2(11) . . ?
B7A B8A B3A 59.5(11) . . ?
B12A B8A B3A 107.0(18) . . ?
B9A B8A B3A 110.2(15) . . ?
B4A B8A B3A 61.4(11) . . ?
B12A B9A B10A 58.0(15) . . ?
B12A B9A B8A 60.4(14) . . ?
B10A B9A B8A 106.1(16) . . ?
B12A B9A B4A 106.6(17) . . ?
B10A B9A B4A 104.8(16) . . ?
B8A B9A B4A 59.9(11) . . ?
B12A B9A B5A 105.5(18) . . ?
B10A B9A B5A 59.1(13) . . ?
B8A B9A B5A 106.4(15) . . ?
B4A B9A B5A 58.1(11) . . ?
B11A B10A B12A 61.0(15) . . ?
B11A B10A B6A 63.6(14) . . ?
B12A B10A B6A 112.6(21) . . ?
B11A B10A B5A 109.8(18) . . ?
B12A B10A B5A 108.9(19) . . ?
B6A B10A B5A 59.7(13) . . ?
B11A B10A B9A 110.4(18) . . ?
B12A B10A B9A 60.2(15) . . ?
B6A B10A B9A 111.4(18) . . ?
B5A B10A B9A 61.1(13) . . ?
C2A B11A B10A 106.7(15) . . ?
C2A B11A B12A 106.2(17) . . ?
B10A B11A B12A 59.8(15) . . ?
C2A B11A B7A 59.3(10) . . ?
B10A B11A B7A 107.3(17) . . ?
B12A B11A B7A 59.4(14) . . ?
C2A B11A B6A 61.8(11) . . ?
B10A B11A B6A 58.8(13) . . ?
B12A B11A B6A 107.9(18) . . ?
B7A B11A B6A 109.7(16) . . ?
B10A B12A B11A 59.2(15) . . ?
B10A B12A B7A 108.5(21) . . ?
B11A B12A B7A 61.5(15) . . ?
B10A B12A B9A 61.8(15) . . ?
B11A B12A B9A 110.3(20) . . ?
B7A B12A B9A 109.5(20) . . ?
B10A B12A B8A 109.4(20) . . ?
B11A B12A B8A 109.7(21) . . ?
B7A B12A B8A 59.8(14) . . ?
B9A B12A B8A 60.8(14) . . ?
C2B C1B B5B 109.9(10) . . ?
C2B C1B B4B 108.6(10) . . ?
B5B C1B B4B 63.5(10) . . ?
C2B C1B B3B 60.0(9) . . ?
B5B C1B B3B 115.4(12) . . ?
B4B C1B B3B 62.5(9) . . ?
C2B C1B B6B 62.3(8) . . ?
B5B C1B B6B 60.1(9) . . ?
B4B C1B B6B 111.9(11) . . ?
B3B C1B B6B 113.9(11) . . ?
C2B C1B Hg1 125.0(9) . . ?
B5B C1B Hg1 116.5(9) . . ?
B4B C1B Hg1 117.4(9) . . ?
B3B C1B Hg1 118.2(9) . . ?
B6B C1B Hg1 119.8(9) . . ?
B7B C2B C1B 110.5(11) . . ?
B7B C2B B11B 61.1(10) . . ?
C1B C2B B11B 110.4(11) . . ?
B7B C2B B3B 63.5(10) . . ?
C1B C2B B3B 62.1(9) . . ?
B11B C2B B3B 115.0(12) . . ?
B7B C2B B6B 111.2(11) . . ?
C1B C2B B6B 61.8(8) . . ?
B11B C2B B6B 61.0(9) . . ?
B3B C2B B6B 115.2(12) . . ?
B7B C2B Hg2 118.3(10) . . ?
C1B C2B Hg2 124.0(8) . . ?
B11B C2B Hg2 116.0(9) . . ?
B3B C2B Hg2 118.5(10) . . ?
B6B C2B Hg2 118.3(9) . . ?
C2B B3B C1B 58.0(9) . . ?
C2B B3B B7B 57.0(9) . . ?
C1B B3B B7B 102.4(12) . . ?
C2B B3B B8B 103.5(12) . . ?
C1B B3B B8B 102.7(12) . . ?
B7B B3B B8B 59.1(10) . . ?
C2B B3B B4B 103.5(12) . . ?
C1B B3B B4B 57.9(9) . . ?
B7B B3B B4B 103.5(12) . . ?
B8B B3B B4B 57.4(9) . . ?
C1B B4B B8B 106.9(12) . . ?
C1B B4B B9B 105.2(12) . . ?
B8B B4B B9B 62.3(10) . . ?
C1B B4B B3B 59.6(9) . . ?
B8B B4B B3B 61.1(10) . . ?
B9B B4B B3B 110.7(12) . . ?
C1B B4B B5B 58.1(9) . . ?
B8B B4B B5B 109.5(12) . . ?
B9B B4B B5B 59.3(10) . . ?
B3B B4B B5B 108.6(12) . . ?
C1B B5B B6B 62.0(10) . . ?
C1B B5B B9B 105.1(13) . . ?
B6B B5B B9B 108.0(13) . . ?
C1B B5B B10B 105.9(13) . . ?
B6B B5B B10B 59.6(10) . . ?
B9B B5B B10B 58.6(10) . . ?
C1B B5B B4B 58.4(9) . . ?
B6B B5B B4B 109.3(13) . . ?
B9B B5B B4B 59.0(10) . . ?
B10B B5B B4B 105.4(13) . . ?
B5B B6B B10B 60.9(10) . . ?
B5B B6B B11B 108.1(12) . . ?
B10B B6B B11B 59.9(9) . . ?
B5B B6B C1B 57.9(9) . . ?
B10B B6B C1B 103.9(12) . . ?
B11B B6B C1B 102.7(12) . . ?
B5B B6B C2B 103.1(12) . . ?
B10B B6B C2B 103.0(12) . . ?
B11B B6B C2B 57.2(9) . . ?
C1B B6B C2B 55.9(8) . . ?
C2B B7B B11B 60.7(10) . . ?
C2B B7B B12B 107.7(14) . . ?
B11B B7B B12B 60.4(11) . . ?
C2B B7B B8B 106.7(12) . . ?
B11B B7B B8B 110.7(13) . . ?
B12B B7B B8B 62.2(11) . . ?
C2B B7B B3B 59.5(10) . . ?
B11B B7B B3B 111.3(13) . . ?
B12B B7B B3B 111.7(14) . . ?
B8B B7B B3B 60.8(10) . . ?
B4B B8B B7B 107.3(13) . . ?
B4B B8B B3B 61.4(10) . . ?
B7B B8B B3B 60.1(10) . . ?
B4B B8B B12B 107.4(14) . . ?
B7B B8B B12B 57.8(11) . . ?
B3B B8B B12B 107.6(14) . . ?
B4B B8B B9B 59.7(10) . . ?
B7B B8B B9B 105.4(13) . . ?
B3B B8B B9B 108.9(13) . . ?
B12B B8B B9B 59.7(10) . . ?
B10B B9B B4B 109.5(13) . . ?
B10B B9B B5B 61.1(10) . . ?
B4B B9B B5B 61.7(10) . . ?
B10B B9B B12B 58.7(11) . . ?
B4B B9B B12B 106.3(13) . . ?
B5B B9B B12B 107.4(14) . . ?
B10B B9B B8B 107.7(13) . . ?
B4B B9B B8B 57.9(9) . . ?
B5B B9B B8B 107.9(13) . . ?
B12B B9B B8B 60.1(10) . . ?
B12B B10B B9B 62.3(11) . . ?
B12B B10B B6B 109.5(13) . . ?
B9B B10B B6B 109.3(13) . . ?
B12B B10B B11B 59.4(11) . . ?
B9B B10B B11B 109.3(13) . . ?
B6B B10B B11B 60.8(9) . . ?
B12B B10B B5B 109.6(14) . . ?
B9B B10B B5B 60.3(10) . . ?
B6B B10B B5B 59.5(10) . . ?
B11B B10B B5B 107.6(12) . . ?
C2B B11B B7B 58.2(9) . . ?
C2B B11B B12B 105.4(13) . . ?
B7B B11B B12B 59.9(11) . . ?
C2B B11B B10B 106.0(11) . . ?
B7B B11B B10B 106.9(13) . . ?
B12B B11B B10B 59.2(11) . . ?
C2B B11B B6B 61.8(9) . . ?
B7B B11B B6B 109.5(12) . . ?
B12B B11B B6B 108.1(13) . . ?
B10B B11B B6B 59.3(9) . . ?
B7B B12B B10B 108.4(15) . . ?
B7B B12B B11B 59.7(11) . . ?
B10B B12B B11B 61.4(11) . . ?
B7B B12B B9B 107.7(14) . . ?
B10B B12B B9B 59.0(11) . . ?
B11B B12B B9B 108.2(14) . . ?
B7B B12B B8B 60.0(11) . . ?
B10B B12B B8B 108.1(14) . . ?
B11B B12B B8B 108.4(14) . . ?
B9B B12B B8B 60.3(10) . . ?
O11C K1 O5C 117.3(7) . . ?
O11C K1 O2C 162.6(8) . . ?
O5C K1 O2C 56.9(7) . . ?
O11C K1 O14C 57.7(7) . . ?
O5C K1 O14C 143.5(7) . . ?
O2C K1 O14C 115.6(8) . . ?
O11C K1 O8C 57.9(7) . . ?
O5C K1 O8C 59.9(7) . . ?
O2C K1 O8C 116.0(7) . . ?
O14C K1 O8C 108.4(7) . . ?
O11C K1 O17C 117.2(8) . . ?
O5C K1 O17C 112.8(7) . . ?
O2C K1 O17C 59.1(7) . . ?
O14C K1 O17C 59.5(7) . . ?
O8C K1 O17C 151.6(6) . . ?
O11C K1 O2N 71.5(6) . . ?
O5C K1 O2N 121.2(8) . . ?
O2C K1 O2N 125.9(7) . . ?
O14C K1 O2N 92.7(6) . . ?
O8C K1 O2N 94.3(5) . . ?
O17C K1 O2N 111.0(5) . . ?
O11C K1 O3N 110.3(5) . . ?
O5C K1 O3N 111.7(7) . . ?
O2C K1 O3N 86.6(6) . . ?
O14C K1 O3N 102.7(7) . . ?
O8C K1 O3N 126.2(8) . . ?
O17C K1 O3N 82.2(7) . . ?
O2N K1 O3N 40.9(2) . . ?
O11C K1 N1N 88.2(5) . . ?
O5C K1 N1N 126.7(6) . . ?
O2C K1 N1N 108.4(6) . . ?
O14C K1 N1N 89.8(5) . . ?
O8C K1 N1N 116.0(5) . . ?
O17C K1 N1N 90.7(5) . . ?
O2N K1 N1N 22.13(11) . . ?
O3N K1 N1N 22.12(11) . . ?
O11C K1 C1C 158.8(8) . . ?
O5C K1 C1C 77.5(8) . . ?
O2C K1 C1C 20.7(7) . . ?
O14C K1 C1C 101.3(8) . . ?
O8C K1 C1C 136.7(8) . . ?
O17C K1 C1C 41.9(7) . . ?
O2N K1 C1C 115.3(7) . . ?
O3N K1 C1C 74.5(7) . . ?
N1N K1 C1C 94.5(7) . . ?
O11C K1 C9C 38.1(8) . . ?
O5C K1 C9C 81.3(8) . . ?
O2C K1 C9C 137.9(8) . . ?
O14C K1 C9C 94.0(8) . . ?
O8C K1 C9C 21.9(6) . . ?
O17C K1 C9C 151.3(8) . . ?
O2N K1 C9C 78.5(7) . . ?
O3N K1 C9C 116.8(8) . . ?
N1N K1 C9C 100.5(7) . . ?
C1C K1 C9C 158.6(9) . . ?
O11C K1 C13C 41.9(8) . . ?
O5C K1 C13C 152.2(8) . . ?
O2C K1 C13C 135.4(8) . . ?
O14C K1 C13C 20.9(6) . . ?
O8C K1 C13C 98.7(8) . . ?
O17C K1 C13C 76.9(7) . . ?
O2N K1 C13C 74.7(8) . . ?
O3N K1 C13C 95.1(7) . . ?
N1N K1 C13C 77.2(6) . . ?
C1C K1 C13C 118.4(8) . . ?
C9C K1 C13C 80.0(8) . . ?
O2C C1C C18C 112.7(32) . . ?
O2C C1C K1 50.2(18) . . ?
C18C C1C K1 85.6(19) . . ?
C3C O2C C1C 132.3(32) . . ?
C3C O2C K1 114.2(22) . . ?
C1C O2C K1 109.1(23) . . ?
O2C C3C C4C 127.1(36) . . ?
O5C C4C C3C 119.0(33) . . ?
C4C O5C C6C 123.4(26) . . ?
C4C O5C K1 120.0(21) . . ?
C6C O5C K1 115.9(17) . . ?
C7C C6C O5C 117.1(34) . . ?
O8C C7C C6C 132.7(49) . . ?
O8C C7C K1 48.8(25) . . ?
C6C C7C K1 85.1(28) . . ?
C7C O8C C9C 134.9(36) . . ?
C7C O8C K1 112.6(31) . . ?
C9C O8C K1 106.4(19) . . ?
C10C C9C O8C 125.1(39) . . ?
C10C C9C K1 82.9(26) . . ?
O8C C9C K1 51.8(16) . . ?
O11C C10C C9C 119.5(38) . . ?
C10C O11C C12C 123.7(27) . . ?
C10C O11C K1 119.1(24) . . ?
C12C O11C K1 116.7(17) . . ?
C13C C12C O11C 114.5(30) . . ?
O14C C13C C12C 117.6(33) . . ?
O14C C13C K1 50.3(16) . . ?
C12C C13C K1 86.8(23) . . ?
C13C O14C C15C 114.1(25) . . ?
C13C O14C K1 108.7(21) . . ?
C15C O14C K1 111.4(17) . . ?
O14C C15C C16C 111.0(28) . . ?
O17C C16C C15C 107.9(31) . . ?
C16C O17C C18C 113.6(26) . . ?
C16C O17C K1 114.2(20) . . ?
C18C O17C K1 116.7(17) . . ?
O17C C18C C1C 107.2(26) . . ?

loop_
_geom_bond_atom_site_label_1
_geom_bond_atom_site_label_2
_geom_bond_distance
_geom_bond_site_symmetry_2
_geom_bond_publ_flag
N1N O1N 1.242(3) . ?
N1N O3N 1.244(3) . ?
N1N O2N 1.245(3) . ?
N1N K1 3.304(15) . ?
O2N K1 3.05(3) . ?
O3N K1 3.09(3) . ?
Hg1 C1B 2.049(13) . ?
Hg1 C1A 2.056(12) 2_556 ?
Hg2 C2A 2.053(13) . ?
Hg2 C2B 2.063(14) . ?
C1A C2A 1.69(2) . ?
C1A B5A 1.71(2) . ?
C1A B6A 1.73(3) . ?
C1A B4A 1.74(2) . ?
C1A B3A 1.79(2) . ?
C1A Hg1 2.056(12) 2_556 ?
C2A B11A 1.70(2) . ?
C2A B7A 1.72(2) . ?
C2A B3A 1.76(2) . ?
C2A B6A 1.80(3) . ?
B3A B7A 1.77(3) . ?
B3A B8A 1.81(3) . ?
B3A B4A 1.84(3) . ?
B4A B5A 1.75(3) . ?
B4A B8A 1.79(3) . ?
B4A B9A 1.79(3) . ?
B5A B6A 1.74(3) . ?
B5A B10A 1.77(3) . ?
B5A B9A 1.80(3) . ?
B6A B10A 1.72(3) . ?
B6A B11A 1.80(3) . ?
B7A B12A 1.74(4) . ?
B7A B8A 1.75(3) . ?
B7A B11A 1.77(3) . ?
B8A B12A 1.78(4) . ?
B8A B9A 1.79(3) . ?
B9A B12A 1.75(4) . ?
B9A B10A 1.78(3) . ?
B10A B11A 1.70(3) . ?
B10A B12A 1.71(4) . ?
B11A B12A 1.73(4) . ?
C1B C2B 1.69(2) . ?
C1B B5B 1.72(2) . ?
C1B B4B 1.73(2) . ?
C1B B3B 1.76(2) . ?
C1B B6B 1.80(2) . ?
C2B B7B 1.68(2) . ?
C2B B11B 1.72(2) . ?
C2B B3B 1.72(2) . ?
C2B B6B 1.80(2) . ?
B3B B7B 1.79(2) . ?
B3B B8B 1.80(3) . ?
B3B B4B 1.81(2) . ?
B4B B8B 1.74(2) . ?
B4B B9B 1.77(2) . ?
B4B B5B 1.82(3) . ?
B5B B6B 1.76(3) . ?
B5B B9B 1.77(3) . ?
B5B B10B 1.79(2) . ?
B6B B10B 1.76(2) . ?
B6B B11B 1.79(2) . ?
B7B B11B 1.73(3) . ?
B7B B12B 1.73(3) . ?
B7B B8B 1.77(3) . ?
B8B B12B 1.81(3) . ?
B8B B9B 1.81(2) . ?
B9B B10B 1.74(3) . ?
B9B B12B 1.80(3) . ?
B10B B12B 1.74(3) . ?
B10B B11B 1.78(2) . ?
B11B B12B 1.74(3) . ?
K1 O11C 2.80(2) . ?
K1 O5C 2.81(2) . ?
K1 O2C 2.84(2) . ?
K1 O14C 2.85(2) . ?
K1 O8C 2.86(2) . ?
K1 O17C 2.87(2) . ?
K1 C1C 3.49(4) . ?
K1 C9C 3.50(4) . ?
K1 C13C 3.50(3) . ?
C1C O2C 1.31(4) . ?
C1C C18C 1.53(4) . ?
O2C C3C 1.28(4) . ?
C3C C4C 1.31(4) . ?
C4C O5C 1.26(3) . ?
O5C C6C 1.41(3) . ?
C6C C7C 1.34(5) . ?
C7C O8C 1.21(5) . ?
O8C C9C 1.36(4) . ?
C9C C10C 1.26(4) . ?
C10C O11C 1.24(3) . ?
O11C C12C 1.44(3) . ?
C12C C13C 1.35(4) . ?
C13C O14C 1.32(3) . ?
O14C C15C 1.43(3) . ?
C15C C16C 1.48(4) . ?
C16C O17C 1.36(3) . ?
O17C C18C 1.38(3) . ?

loop_
_geom_torsion_atom_site_label_1
_geom_torsion_atom_site_label_2
_geom_torsion_atom_site_label_3
_geom_torsion_atom_site_label_4
_geom_torsion
_geom_torsion_site_symmetry_1
_geom_torsion_site_symmetry_2
_geom_torsion_site_symmetry_3
_geom_torsion_site_symmetry_4
_geom_torsion_publ_flag
O1N N1N O2N K1 115.5(19) . . . . ?
O3N N1N O2N K1 -48.1(19) . . . . ?
K1 N1N O2N K1 0.0 . . . . ?
O1N N1N O3N K1 -116.3(18) . . . . ?
O2N N1N O3N K1 47.2(18) . . . . ?
K1 N1N O3N K1 0.000(1) . . . . ?
B5A C1A C2A B11A 1.8(15) . . . . ?
B6A C1A C2A B11A -38.3(14) . . . . ?
B4A C1A C2A B11A 66.8(14) . . . . ?
B3A C1A C2A B11A 107.3(13) . . . . ?
Hg1 C1A C2A B11A -149.3(11) 2_556 . . . ?
B5A C1A C2A B7A -64.9(15) . . . . ?
B6A C1A C2A B7A -104.9(14) . . . . ?
B4A C1A C2A B7A 0.1(14) . . . . ?
B3A C1A C2A B7A 40.6(12) . . . . ?
Hg1 C1A C2A B7A 144.1(11) 2_556 . . . ?
B5A C1A C2A B3A -105.5(13) . . . . ?
B6A C1A C2A B3A -145.6(14) . . . . ?
B4A C1A C2A B3A -40.5(11) . . . . ?
B3A C1A C2A B3A 0.000(4) . . . . ?
Hg1 C1A C2A B3A 103.4(12) 2_556 . . . ?
B5A C1A C2A B6A 40.1(13) . . . . ?
B6A C1A C2A B6A 0.000(13) . . . . ?
B4A C1A C2A B6A 105.0(14) . . . . ?
B3A C1A C2A B6A 145.6(14) . . . . ?
Hg1 C1A C2A B6A -111.0(14) 2_556 . . . ?
B5A C1A C2A Hg2 148.2(11) . . . . ?
B6A C1A C2A Hg2 108.2(13) . . . . ?
B4A C1A C2A Hg2 -146.8(10) . . . . ?
B3A C1A C2A Hg2 -106.3(12) . . . . ?
Hg1 C1A C2A Hg2 -2.9(16) 2_556 . . . ?
C2B Hg2 C2A C1A -175.7(13) . . . . ?
C2B Hg2 C2A B11A -31.7(22) . . . . ?
C2B Hg2 C2A B7A 39.4(21) . . . . ?
C2B Hg2 C2A B3A 109.4(17) . . . . ?
C2B Hg2 C2A B6A -103.7(18) . . . . ?
C1A C2A B3A B7A 135.6(12) . . . . ?
B11A C2A B3A B7A 35.4(13) . . . . ?
B7A C2A B3A B7A 0.000(3) . . . . ?
B6A C2A B3A B7A 103.6(14) . . . . ?
Hg2 C2A B3A B7A -107.0(11) . . . . ?
C1A C2A B3A C1A 0.000(6) . . . . ?
B11A C2A B3A C1A -100.1(12) . . . . ?
B7A C2A B3A C1A -135.6(12) . . . . ?
B6A C2A B3A C1A -31.9(12) . . . . ?
Hg2 C2A B3A C1A 117.4(9) . . . . ?
C1A C2A B3A B8A 96.7(12) . . . . ?
B11A C2A B3A B8A -3.4(16) . . . . ?
B7A C2A B3A B8A -38.8(12) . . . . ?
B6A C2A B3A B8A 64.8(15) . . . . ?
Hg2 C2A B3A B8A -145.8(10) . . . . ?
C1A C2A B3A B4A 36.5(9) . . . . ?
B11A C2A B3A B4A -63.6(14) . . . . ?
B7A C2A B3A B4A -99.1(13) . . . . ?
B6A C2A B3A B4A 4.6(15) . . . . ?
Hg2 C2A B3A B4A 154.0(9) . . . . ?
C2A C1A B3A C2A 0.000(5) . . . . ?
B5A C1A B3A C2A 101.2(12) . . . . ?
B6A C1A B3A C2A 34.1(13) . . . . ?
B4A C1A B3A C2A 136.4(11) . . . . ?
Hg1 C1A B3A C2A -119.7(10) 2_556 . . . ?
C2A C1A B3A B7A -37.6(10) . . . . ?
B5A C1A B3A B7A 63.6(15) . . . . ?
B6A C1A B3A B7A -3.5(17) . . . . ?
B4A C1A B3A B7A 98.8(13) . . . . ?
Hg1 C1A B3A B7A -157.4(10) 2_556 . . . ?
C2A C1A B3A B8A -97.8(13) . . . . ?
B5A C1A B3A B8A 3.4(16) . . . . ?
B6A C1A B3A B8A -63.7(17) . . . . ?
B4A C1A B3A B8A 38.6(12) . . . . ?
Hg1 C1A B3A B8A 142.4(10) 2_556 . . . ?
C2A C1A B3A B4A -136.4(11) . . . . ?
B5A C1A B3A B4A -35.1(12) . . . . ?
B6A C1A B3A B4A -102.3(14) . . . . ?
B4A C1A B3A B4A 0.000(4) . . . . ?
Hg1 C1A B3A B4A 103.9(11) 2_556 . . . ?
C2A C1A B4A B5A -102.9(12) . . . . ?
B5A C1A B4A B5A 0.000(12) . . . . ?
B6A C1A B4A B5A -34.3(14) . . . . ?
B3A C1A B4A B5A -142.5(13) . . . . ?
Hg1 C1A B4A B5A 107.7(11) 2_556 . . . ?
C2A C1A B4A B8A -0.3(15) . . . . ?
B5A C1A B4A B8A 102.6(14) . . . . ?
B6A C1A B4A B8A 68.3(16) . . . . ?
B3A C1A B4A B8A -40.0(12) . . . . ?
Hg1 C1A B4A B8A -149.7(10) 2_556 . . . ?
C2A C1A B4A B9A -63.0(14) . . . . ?
B5A C1A B4A B9A 39.9(13) . . . . ?
B6A C1A B4A B9A 5.6(17) . . . . ?
B3A C1A B4A B9A -102.6(14) . . . . ?
Hg1 C1A B4A B9A 147.6(10) 2_556 . . . ?
C2A C1A B4A B3A 39.6(11) . . . . ?
B5A C1A B4A B3A 142.5(13) . . . . ?
B6A C1A B4A B3A 108.2(14) . . . . ?
B3A C1A B4A B3A 0.000(3) . . . . ?
Hg1 C1A B4A B3A -109.8(10) 2_556 . . . ?
C2A B3A B4A C1A -36.2(9) . . . . ?
B7A B3A B4A C1A -96.2(13) . . . . ?
C1A B3A B4A C1A 0.000(5) . . . . ?
B8A B3A B4A C1A -134.6(14) . . . . ?
C2A B3A B4A B5A -2.8(15) . . . . ?
B7A B3A B4A B5A -62.8(16) . . . . ?
C1A B3A B4A B5A 33.4(11) . . . . ?
B8A B3A B4A B5A -101.2(15) . . . . ?
C2A B3A B4A B8A 98.4(13) . . . . ?
B7A B3A B4A B8A 38.4(13) . . . . ?
C1A B3A B4A B8A 134.6(14) . . . . ?
B8A B3A B4A B8A 0.000(7) . . . . ?
C2A B3A B4A B9A 62.4(15) . . . . ?
B7A B3A B4A B9A 2.4(17) . . . . ?
C1A B3A B4A B9A 98.6(14) . . . . ?
B8A B3A B4A B9A -36.0(14) . . . . ?
C2A C1A B5A B6A -41.5(13) . . . . ?
B6A C1A B5A B6A 0.00(2) . . . . ?
B4A C1A B5A B6A -143.0(15) . . . . ?
B3A C1A B5A B6A -107.1(14) . . . . ?
Hg1 C1A B5A B6A 113.3(13) 2_556 . . . ?
C2A C1A B5A B4A 101.6(11) . . . . ?
B6A C1A B5A B4A 143.0(15) . . . . ?
B4A C1A B5A B4A 0.000(9) . . . . ?
B3A C1A B5A B4A 35.9(12) . . . . ?
Hg1 C1A B5A B4A -103.7(11) 2_556 . . . ?
C2A C1A B5A B10A -0.7(17) . . . . ?
B6A C1A B5A B10A 40.8(15) . . . . ?
B4A C1A B5A B10A -102.2(15) . . . . ?
B3A C1A B5A B10A -66.3(17) . . . . ?
Hg1 C1A B5A B10A 154.1(12) 2_556 . . . ?
C2A C1A B5A B9A 61.7(16) . . . . ?
B6A C1A B5A B9A 103.1(17) . . . . ?
B4A C1A B5A B9A -39.9(12) . . . . ?
B3A C1A B5A B9A -4.0(18) . . . . ?
Hg1 C1A B5A B9A -143.6(11) 2_556 . . . ?
C1A B4A B5A C1A 0.000(10) . . . . ?
B8A B4A B5A C1A -97.8(13) . . . . ?
B9A B4A B5A C1A -135.4(14) . . . . ?
B3A B4A B5A C1A -33.9(11) . . . . ?
C1A B4A B5A B6A 33.9(13) . . . . ?
B8A B4A B5A B6A -63.9(18) . . . . ?
B9A B4A B5A B6A -101.5(17) . . . . ?
B3A B4A B5A B6A 0.0(19) . . . . ?
C1A B4A B5A B10A 96.6(15) . . . . ?
B8A B4A B5A B10A -1.2(19) . . . . ?
B9A B4A B5A B10A -38.8(15) . . . . ?
B3A B4A B5A B10A 62.7(17) . . . . ?
C1A B4A B5A B9A 135.4(14) . . . . ?
B8A B4A B5A B9A 37.6(14) . . . . ?
B9A B4A B5A B9A 0.000(3) . . . . ?
B3A B4A B5A B9A 101.5(14) . . . . ?
C2A C1A B6A B10A 93.9(15) . . . . ?
B5A C1A B6A B10A -42.3(15) . . . . ?
B4A C1A B6A B10A -8.0(19) . . . . ?
B3A C1A B6A B10A 60.9(18) . . . . ?
Hg1 C1A B6A B10A -146.5(13) 2_556 . . . ?
C2A C1A B6A B5A 136.2(13) . . . . ?
B5A C1A B6A B5A 0.00(2) . . . . ?
B4A C1A B6A B5A 34.3(13) . . . . ?
B3A C1A B6A B5A 103.1(14) . . . . ?
Hg1 C1A B6A B5A -104.2(13) 2_556 . . . ?
C2A C1A B6A C2A 0.000(10) . . . . ?
B5A C1A B6A C2A -136.2(13) . . . . ?
B4A C1A B6A C2A -101.9(11) . . . . ?
B3A C1A B6A C2A -33.0(12) . . . . ?
Hg1 C1A B6A C2A 119.6(10) 2_556 . . . ?
C2A C1A B6A B11A 34.4(12) . . . . ?
B5A C1A B6A B11A -101.8(17) . . . . ?
B4A C1A B6A B11A -67.5(16) . . . . ?
B3A C1A B6A B11A 1.4(19) . . . . ?
Hg1 C1A B6A B11A 154.0(11) 2_556 . . . ?
C1A B5A B6A B10A 132.3(16) . . . . ?
B4A B5A B6A B10A 98.1(17) . . . . ?
B10A B5A B6A B10A 0.000(13) . . . . ?
B9A B5A B6A B10A 33.0(16) . . . . ?
C1A B5A B6A C1A 0.00(2) . . . . ?
B4A B5A B6A C1A -34.1(13) . . . . ?
B10A B5A B6A C1A -132.3(16) . . . . ?
B9A B5A B6A C1A -99.3(15) . . . . ?
C1A B5A B6A C2A 36.8(11) . . . . ?
B4A B5A B6A C2A 2.6(19) . . . . ?
B10A B5A B6A C2A -95.5(16) . . . . ?
B9A B5A B6A C2A -62.5(18) . . . . ?
C1A B5A B6A B11A 95.2(16) . . . . ?
B4A B5A B6A B11A 61.1(19) . . . . ?
B10A B5A B6A B11A -37.1(15) . . . . ?
B9A B5A B6A B11A -4.1(21) . . . . ?
C1A C2A B6A B10A -100.9(16) . . . . ?
B11A C2A B6A B10A 37.6(15) . . . . ?
B7A C2A B6A B10A -0.7(19) . . . . ?
B3A C2A B6A B10A -67.7(17) . . . . ?
Hg2 C2A B6A B10A 144.0(13) . . . . ?
C1A C2A B6A C1A 0.000(13) . . . . ?
B11A C2A B6A C1A 138.4(14) . . . . ?
B7A C2A B6A C1A 100.2(12) . . . . ?
B3A C2A B6A C1A 33.2(12) . . . . ?
Hg2 C2A B6A C1A -115.2(10) . . . . ?
C1A C2A B6A B5A -37.8(11) . . . . ?
B11A C2A B6A B5A 100.6(17) . . . . ?
B7A C2A B6A B5A 62.4(17) . . . . ?
B3A C2A B6A B5A -4.7(18) . . . . ?
Hg2 C2A B6A B5A -153.0(11) . . . . ?
C1A C2A B6A B11A -138.4(14) . . . . ?
B11A C2A B6A B11A 0.000(7) . . . . ?
B7A C2A B6A B11A -38.2(14) . . . . ?
B3A C2A B6A B11A -105.3(14) . . . . ?
Hg2 C2A B6A B11A 106.4(13) . . . . ?
C1A C2A B7A B12A 64.3(17) . . . . ?
B11A C2A B7A B12A -37.5(15) . . . . ?
B3A C2A B7A B12A 105.7(17) . . . . ?
B6A C2A B7A B12A 0.5(19) . . . . ?
Hg2 C2A B7A B12A -145.6(13) . . . . ?
C1A C2A B7A B8A 0.2(17) . . . . ?
B11A C2A B7A B8A -101.7(16) . . . . ?
B3A C2A B7A B8A 41.5(13) . . . . ?
B6A C2A B7A B8A -63.6(17) . . . . ?
Hg2 C2A B7A B8A 150.2(11) . . . . ?
C1A C2A B7A B3A -41.3(11) . . . . ?
B11A C2A B7A B3A -143.2(14) . . . . ?
B3A C2A B7A B3A 0.000(3) . . . . ?
B6A C2A B7A B3A -105.1(14) . . . . ?
Hg2 C2A B7A B3A 108.7(11) . . . . ?
C1A C2A B7A B11A 101.8(13) . . . . ?
B11A C2A B7A B11A 0.000(2) . . . . ?
B3A C2A B7A B11A 143.2(14) . . . . ?
B6A C2A B7A B11A 38.0(14) . . . . ?
Hg2 C2A B7A B11A -108.1(12) . . . . ?
C2A B3A B7A C2A 0.000(3) . . . . ?
C1A B3A B7A C2A 36.9(10) . . . . ?
B8A B3A B7A C2A 134.4(14) . . . . ?
B4A B3A B7A C2A 96.0(12) . . . . ?
C2A B3A B7A B12A -96.1(17) . . . . ?
C1A B3A B7A B12A -59.3(18) . . . . ?
B8A B3A B7A B12A 38.3(16) . . . . ?
B4A B3A B7A B12A -0.1(20) . . . . ?
C2A B3A B7A B8A -134.4(14) . . . . ?
C1A B3A B7A B8A -97.5(14) . . . . ?
B8A B3A B7A B8A 0.000(11) . . . . ?
B4A B3A B7A B8A -38.4(13) . . . . ?
C2A B3A B7A B11A -32.7(12) . . . . ?
C1A B3A B7A B11A 4.1(17) . . . . ?
B8A B3A B7A B11A 101.6(16) . . . . ?
B4A B3A B7A B11A 63.2(16) . . . . ?
C2A B7A B8A B12A 97.9(17) . . . . ?
B12A B7A B8A B12A 0.00(2) . . . . ?
B3A B7A B8A B12A 138.7(18) . . . . ?
B11A B7A B8A B12A 36.2(16) . . . . ?
C2A B7A B8A B9A 62.9(17) . . . . ?
B12A B7A B8A B9A -35.0(17) . . . . ?
B3A B7A B8A B9A 103.7(15) . . . . ?
B11A B7A B8A B9A 1.2(19) . . . . ?
C2A B7A B8A B4A -0.4(19) . . . . ?
B12A B7A B8A B4A -98.3(18) . . . . ?
B3A B7A B8A B4A 40.4(13) . . . . ?
B11A B7A B8A B4A -62.1(18) . . . . ?
C2A B7A B8A B3A -40.8(12) . . . . ?
B12A B7A B8A B3A -138.7(18) . . . . ?
B3A B7A B8A B3A 0.000(10) . . . . ?
B11A B7A B8A B3A -102.5(15) . . . . ?
C1A B4A B8A B7A 0.4(18) . . . . ?
B5A B4A B8A B7A 62.3(18) . . . . ?
B9A B4A B8A B7A 100.5(16) . . . . ?
B3A B4A B8A B7A -39.5(13) . . . . ?
C1A B4A B8A B12A -61.2(18) . . . . ?
B5A B4A B8A B12A 0.7(20) . . . . ?
B9A B4A B8A B12A 38.8(16) . . . . ?
B3A B4A B8A B12A -101.1(18) . . . . ?
C1A B4A B8A B9A -100.0(14) . . . . ?
B5A B4A B8A B9A -38.2(14) . . . . ?
B9A B4A B8A B9A 0.000(8) . . . . ?
B3A B4A B8A B9A -139.9(15) . . . . ?
C1A B4A B8A B3A 39.9(12) . . . . ?
B5A B4A B8A B3A 101.8(15) . . . . ?
B9A B4A B8A B3A 139.9(15) . . . . ?
B3A B4A B8A B3A 0.000(5) . . . . ?
C2A B3A B8A B7A 38.7(12) . . . . ?
B7A B3A B8A B7A 0.000(10) . . . . ?
C1A B3A B8A B7A 97.1(14) . . . . ?
B4A B3A B8A B7A 135.1(15) . . . . ?
C2A B3A B8A B12A 2.5(18) . . . . ?
B7A B3A B8A B12A -36.2(15) . . . . ?
C1A B3A B8A B12A 60.9(17) . . . . ?
B4A B3A B8A B12A 98.9(17) . . . . ?
C2A B3A B8A B9A -59.9(16) . . . . ?
B7A B3A B8A B9A -98.6(17) . . . . ?
C1A B3A B8A B9A -1.5(17) . . . . ?
B4A B3A B8A B9A 36.5(13) . . . . ?
C2A B3A B8A B4A -96.4(13) . . . . ?
B7A B3A B8A B4A -135.1(15) . . . . ?
C1A B3A B8A B4A -38.0(11) . . . . ?
B4A B3A B8A B4A 0.000(7) . . . . ?
B7A B8A B9A B12A 35.0(17) . . . . ?
B12A B8A B9A B12A 0.000(15) . . . . ?
B4A B8A B9A B12A 135.1(19) . . . . ?
B3A B8A B9A B12A 98.1(19) . . . . ?
B7A B8A B9A B10A -2.0(19) . . . . ?
B12A B8A B9A B10A -37.0(18) . . . . ?
B4A B8A B9A B10A 98.1(16) . . . . ?
B3A B8A B9A B10A 61.0(19) . . . . ?
B7A B8A B9A B4A -100.1(15) . . . . ?
B12A B8A B9A B4A -135.1(19) . . . . ?
B4A B8A B9A B4A 0.000(8) . . . . ?
B3A B8A B9A B4A -37.0(13) . . . . ?
B7A B8A B9A B5A -63.8(18) . . . . ?
B12A B8A B9A B5A -98.9(19) . . . . ?
B4A B8A B9A B5A 36.2(13) . . . . ?
B3A B8A B9A B5A -0.8(19) . . . . ?
C1A B4A B9A B12A 59.6(18) . . . . ?
B5A B4A B9A B12A 98.3(18) . . . . ?
B8A B4A B9A B12A -39.8(16) . . . . ?
B3A B4A B9A B12A -3.7(20) . . . . ?
C1A B4A B9A B10A -0.9(17) . . . . ?
B5A B4A B9A B10A 37.8(14) . . . . ?
B8A B4A B9A B10A -100.3(17) . . . . ?
B3A B4A B9A B10A -64.2(17) . . . . ?
C1A B4A B9A B8A 99.3(14) . . . . ?
B5A B4A B9A B8A 138.1(16) . . . . ?
B8A B4A B9A B8A 0.000(7) . . . . ?
B3A B4A B9A B8A 36.1(14) . . . . ?
C1A B4A B9A B5A -38.8(12) . . . . ?
B5A B4A B9A B5A 0.000(3) . . . . ?
B8A B4A B9A B5A -138.1(16) . . . . ?
B3A B4A B9A B5A -102.0(15) . . . . ?
C1A B5A B9A B12A -60.2(19) . . . . ?
B6A B5A B9A B12A 3.5(22) . . . . ?
B4A B5A B9A B12A -100.1(18) . . . . ?
B10A B5A B9A B12A 36.2(17) . . . . ?
C1A B5A B9A B10A -96.4(16) . . . . ?
B6A B5A B9A B10A -32.6(16) . . . . ?
B4A B5A B9A B10A -136.3(17) . . . . ?
B10A B5A B9A B10A 0.000(4) . . . . ?
C1A B5A B9A B8A 2.8(19) . . . . ?
B6A B5A B9A B8A 66.6(19) . . . . ?
B4A B5A B9A B8A -37.0(13) . . . . ?
B10A B5A B9A B8A 99.2(17) . . . . ?
C1A B5A B9A B4A 39.9(12) . . . . ?
B6A B5A B9A B4A 103.6(17) . . . . ?
B4A B5A B9A B4A 0.000(3) . . . . ?
B10A B5A B9A B4A 136.3(17) . . . . ?
C1A B6A B10A B11A -95.6(16) . . . . ?
B5A B6A B10A B11A -136.8(18) . . . . ?
C2A B6A B10A B11A -36.9(14) . . . . ?
B11A B6A B10A B11A 0.000(6) . . . . ?
C1A B6A B10A B12A -58.1(22) . . . . ?
B5A B6A B10A B12A -99.3(21) . . . . ?
C2A B6A B10A B12A 0.5(23) . . . . ?
B11A B6A B10A B12A 37.5(18) . . . . ?
C1A B6A B10A B5A 41.2(14) . . . . ?
B5A B6A B10A B5A 0.00(2) . . . . ?
C2A B6A B10A B5A 99.9(16) . . . . ?
B11A B6A B10A B5A 136.8(18) . . . . ?
C1A B6A B10A B9A 7.4(22) . . . . ?
B5A B6A B10A B9A -33.8(16) . . . . ?
C2A B6A B10A B9A 66.0(19) . . . . ?
B11A B6A B10A B9A 102.9(19) . . . . ?
C1A B5A B10A B11A -0.7(21) . . . . ?
B6A B5A B10A B11A 40.7(17) . . . . ?
B4A B5A B10A B11A -63.8(20) . . . . ?
B9A B5A B10A B11A -103.0(19) . . . . ?
C1A B5A B10A B12A 64.4(21) . . . . ?
B6A B5A B10A B12A 105.7(22) . . . . ?
B4A B5A B10A B12A 1.2(23) . . . . ?
B9A B5A B10A B12A -37.9(18) . . . . ?
C1A B5A B10A B6A -41.4(14) . . . . ?
B6A B5A B10A B6A 0.000(12) . . . . ?
B4A B5A B10A B6A -104.5(17) . . . . ?
B9A B5A B10A B6A -143.7(18) . . . . ?
C1A B5A B10A B9A 102.3(15) . . . . ?
B6A B5A B10A B9A 143.7(18) . . . . ?
B4A B5A B10A B9A 39.2(15) . . . . ?
B9A B5A B10A B9A 0.000(4) . . . . ?
B12A B9A B10A B11A -35.9(18) . . . . ?
B8A B9A B10A B11A 2.2(22) . . . . ?
B4A B9A B10A B11A 64.6(19) . . . . ?
B5A B9A B10A B11A 102.0(19) . . . . ?
B12A B9A B10A B12A 0.000(7) . . . . ?
B8A B9A B10A B12A 38.1(18) . . . . ?
B4A B9A B10A B12A 100.5(19) . . . . ?
B5A B9A B10A B12A 137.9(20) . . . . ?
B12A B9A B10A B6A -104.6(22) . . . . ?
B8A B9A B10A B6A -66.5(20) . . . . ?
B4A B9A B10A B6A -4.1(21) . . . . ?
B5A B9A B10A B6A 33.3(16) . . . . ?
B12A B9A B10A B5A -137.9(20) . . . . ?
B8A B9A B10A B5A -99.8(16) . . . . ?
B4A B9A B10A B5A -37.4(14) . . . . ?
B5A B9A B10A B5A 0.000(4) . . . . ?
C1A C2A B11A B10A -2.2(18) . . . . ?
B7A C2A B11A B10A 100.5(17) . . . . ?
B3A C2A B11A B10A 65.6(18) . . . . ?
B6A C2A B11A B10A -39.2(15) . . . . ?
Hg2 C2A B11A B10A -151.7(13) . . . . ?
C1A C2A B11A B12A -64.8(17) . . . . ?
B7A C2A B11A B12A 37.9(15) . . . . ?
B3A C2A B11A B12A 2.9(19) . . . . ?
B6A C2A B11A B12A -101.9(18) . . . . ?
Hg2 C2A B11A B12A 145.7(13) . . . . ?
C1A C2A B11A B7A -102.7(12) . . . . ?
B7A C2A B11A B7A 0.000(1) . . . . ?
B3A C2A B11A B7A -35.0(13) . . . . ?
B6A C2A B11A B7A -139.8(15) . . . . ?
Hg2 C2A B11A B7A 107.8(11) . . . . ?
C1A C2A B11A B6A 37.1(13) . . . . ?
B7A C2A B11A B6A 139.8(15) . . . . ?
B3A C2A B11A B6A 104.8(14) . . . . ?
B6A C2A B11A B6A 0.000(8) . . . . ?
Hg2 C2A B11A B6A -112.4(13) . . . . ?
B12A B10A B11A C2A -99.4(18) . . . . ?
B6A B10A B11A C2A 40.7(15) . . . . ?
B5A B10A B11A C2A 1.8(21) . . . . ?
B9A B10A B11A C2A -63.8(19) . . . . ?
B12A B10A B11A B12A 0.000(4) . . . . ?
B6A B10A B11A B12A 140.1(20) . . . . ?
B5A B10A B11A B12A 101.1(21) . . . . ?
B9A B10A B11A B12A 35.6(18) . . . . ?
B12A B10A B11A B7A -37.1(17) . . . . ?
B6A B10A B11A B7A 103.0(17) . . . . ?
B5A B10A B11A B7A 64.0(20) . . . . ?
B9A B10A B11A B7A -1.5(21) . . . . ?
B12A B10A B11A B6A -140.1(20) . . . . ?
B6A B10A B11A B6A 0.000(6) . . . . ?
B5A B10A B11A B6A -38.9(16) . . . . ?
B9A B10A B11A B6A -104.5(19) . . . . ?
C2A B7A B11A C2A 0.000(2) . . . . ?
B12A B7A B11A C2A 136.8(17) . . . . ?
B8A B7A B11A C2A 99.7(14) . . . . ?
B3A B7A B11A C2A 33.6(12) . . . . ?
C2A B7A B11A B10A -99.5(16) . . . . ?
B12A B7A B11A B10A 37.3(17) . . . . ?
B8A B7A B11A B10A 0.2(20) . . . . ?
B3A B7A B11A B10A -65.9(19) . . . . ?
C2A B7A B11A B12A -136.8(17) . . . . ?
B12A B7A B11A B12A 0.000(10) . . . . ?
B8A B7A B11A B12A -37.1(17) . . . . ?
B3A B7A B11A B12A -103.2(18) . . . . ?
C2A B7A B11A B6A -37.2(13) . . . . ?
B12A B7A B11A B6A 99.6(19) . . . . ?
B8A B7A B11A B6A 62.5(19) . . . . ?
B3A B7A B11A B6A -3.6(20) . . . . ?
B10A B6A B11A C2A -134.9(17) . . . . ?
C1A B6A B11A C2A -34.8(11) . . . . ?
B5A B6A B11A C2A -96.1(16) . . . . ?
C2A B6A B11A C2A 0.000(7) . . . . ?
B10A B6A B11A B10A 0.000(8) . . . . ?
C1A B6A B11A B10A 100.1(18) . . . . ?
B5A B6A B11A B10A 38.8(16) . . . . ?
C2A B6A B11A B10A 134.9(17) . . . . ?
B10A B6A B11A B12A -35.7(18) . . . . ?
C1A B6A B11A B12A 64.4(20) . . . . ?
B5A B6A B11A B12A 3.1(23) . . . . ?
C2A B6A B11A B12A 99.2(18) . . . . ?
B10A B6A B11A B7A -98.8(18) . . . . ?
C1A B6A B11A B7A 1.3(20) . . . . ?
B5A B6A B11A B7A -60.0(20) . . . . ?
C2A B6A B11A B7A 36.1(13) . . . . ?
B11A B10A B12A B11A 0.000(6) . . . . ?
B6A B10A B12A B11A -38.5(18) . . . . ?
B5A B10A B12A B11A -102.7(19) . . . . ?
B9A B10A B12A B11A -141.0(19) . . . . ?
B11A B10A B12A B7A 38.3(17) . . . . ?
B6A B10A B12A B7A -0.3(27) . . . . ?
B5A B10A B12A B7A -64.5(23) . . . . ?
B9A B10A B12A B7A -102.8(21) . . . . ?
B11A B10A B12A B9A 141.0(19) . . . . ?
B6A B10A B12A B9A 102.5(20) . . . . ?
B5A B10A B12A B9A 38.3(17) . . . . ?
B9A B10A B12A B9A 0.000(9) . . . . ?
B11A B10A B12A B8A 101.9(22) . . . . ?
B6A B10A B12A B8A 63.3(26) . . . . ?
B5A B10A B12A B8A -0.8(27) . . . . ?
B9A B10A B12A B8A -39.1(17) . . . . ?
C2A B11A B12A B10A 100.2(17) . . . . ?
B10A B11A B12A B10A 0.000(7) . . . . ?
B7A B11A B12A B10A 138.0(19) . . . . ?
B6A B11A B12A B10A 35.2(17) . . . . ?
C2A B11A B12A B7A -37.8(14) . . . . ?
B10A B11A B12A B7A -138.0(19) . . . . ?
B7A B11A B12A B7A 0.000(8) . . . . ?
B6A B11A B12A B7A -102.8(17) . . . . ?
C2A B11A B12A B9A 64.0(21) . . . . ?
B10A B11A B12A B9A -36.2(18) . . . . ?
B7A B11A B12A B9A 101.8(21) . . . . ?
B6A B11A B12A B9A -1.0(25) . . . . ?
C2A B11A B12A B8A -1.1(23) . . . . ?
B10A B11A B12A B8A -101.3(21) . . . . ?
B7A B11A B12A B8A 36.7(15) . . . . ?
B6A B11A B12A B8A -66.1(22) . . . . ?
C2A B7A B12A B10A -0.2(23) . . . . ?
B8A B7A B12A B10A 102.1(21) . . . . ?
B3A B7A B12A B10A 63.6(22) . . . . ?
B11A B7A B12A B10A -37.3(17) . . . . ?
C2A B7A B12A B11A 37.1(14) . . . . ?
B8A B7A B12A B11A 139.4(18) . . . . ?
B3A B7A B12A B11A 100.8(16) . . . . ?
B11A B7A B12A B11A 0.000(12) . . . . ?
C2A B7A B12A B9A -65.9(21) . . . . ?
B8A B7A B12A B9A 36.4(16) . . . . ?
B3A B7A B12A B9A -2.2(24) . . . . ?
B11A B7A B12A B9A -103.0(21) . . . . ?
C2A B7A B12A B8A -102.3(15) . . . . ?
B8A B7A B12A B8A 0.00(2) . . . . ?
B3A B7A B12A B8A -38.6(16) . . . . ?
B11A B7A B12A B8A -139.4(18) . . . . ?
B10A B9A B12A B10A 0.000(11) . . . . ?
B8A B9A B12A B10A -137.0(20) . . . . ?
B4A B9A B12A B10A -97.4(17) . . . . ?
B5A B9A B12A B10A -36.7(17) . . . . ?
B10A B9A B12A B11A 35.2(17) . . . . ?
B8A B9A B12A B11A -101.8(21) . . . . ?
B4A B9A B12A B11A -62.2(22) . . . . ?
B5A B9A B12A B11A -1.5(24) . . . . ?
B10A B9A B12A B7A 101.0(22) . . . . ?
B8A B9A B12A B7A -36.0(16) . . . . ?
B4A B9A B12A B7A 3.6(24) . . . . ?
B5A B9A B12A B7A 64.4(22) . . . . ?
B10A B9A B12A B8A 137.0(20) . . . . ?
B8A B9A B12A B8A 0.000(15) . . . . ?
B4A B9A B12A B8A 39.6(15) . . . . ?
B5A B9A B12A B8A 100.3(17) . . . . ?
B7A B8A B12A B10A -100.6(22) . . . . ?
B9A B8A B12A B10A 39.6(18) . . . . ?
B4A B8A B12A B10A 0.1(25) . . . . ?
B3A B8A B12A B10A -64.1(23) . . . . ?
B7A B8A B12A B11A -37.4(16) . . . . ?
B9A B8A B12A B11A 102.8(21) . . . . ?
B4A B8A B12A B11A 63.3(21) . . . . ?
B3A B8A B12A B11A -0.9(23) . . . . ?
B7A B8A B12A B7A 0.000(14) . . . . ?
B9A B8A B12A B7A 140.2(18) . . . . ?
B4A B8A B12A B7A 100.7(16) . . . . ?
B3A B8A B12A B7A 36.5(15) . . . . ?
B7A B8A B12A B9A -140.2(18) . . . . ?
B9A B8A B12A B9A 0.00(2) . . . . ?
B4A B8A B12A B9A -39.5(16) . . . . ?
B3A B8A B12A B9A -103.7(16) . . . . ?
C1A Hg1 C1B C2B -175.6(13) 2_556 . . . ?
C1A Hg1 C1B B5B 40.0(22) 2_556 . . . ?
C1A Hg1 C1B B4B -32.4(22) 2_556 . . . ?
C1A Hg1 C1B B3B -104.2(18) 2_556 . . . ?
C1A Hg1 C1B B6B 109.0(17) 2_556 . . . ?
B5B C1B C2B B7B -66.0(14) . . . . ?
B4B C1B C2B B7B 1.8(15) . . . . ?
B3B C1B C2B B7B 42.5(12) . . . . ?
B6B C1B C2B B7B -103.8(12) . . . . ?
Hg1 C1B C2B B7B 147.7(10) . . . . ?
B5B C1B C2B B11B -0.2(15) . . . . ?
B4B C1B C2B B11B 67.5(14) . . . . ?
B3B C1B C2B B11B 108.2(13) . . . . ?
B6B C1B C2B B11B -38.1(11) . . . . ?
Hg1 C1B C2B B11B -146.6(10) . . . . ?
B5B C1B C2B B3B -108.5(13) . . . . ?
B4B C1B C2B B3B -40.7(11) . . . . ?
B3B C1B C2B B3B 0.000(4) . . . . ?
B6B C1B C2B B3B -146.3(12) . . . . ?
Hg1 C1B C2B B3B 105.2(12) . . . . ?
B5B C1B C2B B6B 37.8(11) . . . . ?
B4B C1B C2B B6B 105.6(12) . . . . ?
B3B C1B C2B B6B 146.3(12) . . . . ?
B6B C1B C2B B6B 0.0 . . . . ?
Hg1 C1B C2B B6B -108.5(12) . . . . ?
B5B C1B C2B Hg2 144.5(11) . . . . ?
B4B C1B C2B Hg2 -147.8(10) . . . . ?
B3B C1B C2B Hg2 -107.1(12) . . . . ?
B6B C1B C2B Hg2 106.6(12) . . . . ?
Hg1 C1B C2B Hg2 -1.9(16) . . . . ?
C2A Hg2 C2B B7B 33.3(22) . . . . ?
C2A Hg2 C2B C1B -179.3(12) . . . . ?
C2A Hg2 C2B B11B -36.3(22) . . . . ?
C2A Hg2 C2B B3B 106.8(17) . . . . ?
C2A Hg2 C2B B6B -105.8(17) . . . . ?
B7B C2B B3B C1B -135.0(12) . . . . ?
C1B C2B B3B C1B 0.000(3) . . . . ?
B11B C2B B3B C1B -100.9(12) . . . . ?
B6B C2B B3B C1B -32.7(11) . . . . ?
Hg2 C2B B3B C1B 115.6(10) . . . . ?
B7B C2B B3B B7B 0.000(1) . . . . ?
C1B C2B B3B B7B 135.0(12) . . . . ?
B11B C2B B3B B7B 34.1(12) . . . . ?
B6B C2B B3B B7B 102.3(13) . . . . ?
Hg2 C2B B3B B7B -109.4(12) . . . . ?
B7B C2B B3B B8B -38.3(11) . . . . ?
C1B C2B B3B B8B 96.7(12) . . . . ?
B11B C2B B3B B8B -4.2(16) . . . . ?
B6B C2B B3B B8B 64.0(14) . . . . ?
Hg2 C2B B3B B8B -147.7(10) . . . . ?
B7B C2B B3B B4B -97.5(13) . . . . ?
C1B C2B B3B B4B 37.4(10) . . . . ?
B11B C2B B3B B4B -63.4(14) . . . . ?
B6B C2B B3B B4B 4.7(15) . . . . ?
Hg2 C2B B3B B4B 153.1(9) . . . . ?
C2B C1B B3B C2B 0.000(2) . . . . ?
B5B C1B B3B C2B 99.3(12) . . . . ?
B4B C1B B3B C2B 135.8(11) . . . . ?
B6B C1B B3B C2B 32.5(11) . . . . ?
Hg1 C1B B3B C2B -116.2(10) . . . . ?
C2B C1B B3B B7B -37.4(10) . . . . ?
B5B C1B B3B B7B 61.9(15) . . . . ?
B4B C1B B3B B7B 98.4(12) . . . . ?
B6B C1B B3B B7B -4.9(15) . . . . ?
Hg1 C1B B3B B7B -153.6(10) . . . . ?
C2B C1B B3B B8B -98.1(12) . . . . ?
B5B C1B B3B B8B 1.1(16) . . . . ?
B4B C1B B3B B8B 37.6(11) . . . . ?
B6B C1B B3B B8B -65.6(14) . . . . ?
Hg1 C1B B3B B8B 145.6(10) . . . . ?
C2B C1B B3B B4B -135.8(11) . . . . ?
B5B C1B B3B B4B -36.5(12) . . . . ?
B4B C1B B3B B4B 0.000(4) . . . . ?
B6B C1B B3B B4B -103.3(12) . . . . ?
Hg1 C1B B3B B4B 108.0(11) . . . . ?
C2B C1B B4B B8B -0.7(15) . . . . ?
B5B C1B B4B B8B 102.8(13) . . . . ?
B3B C1B B4B B8B -40.3(11) . . . . ?
B6B C1B B4B B8B 66.1(14) . . . . ?
Hg1 C1B B4B B8B -149.6(10) . . . . ?
C2B C1B B4B B9B -65.9(13) . . . . ?
B5B C1B B4B B9B 37.7(11) . . . . ?
B3B C1B B4B B9B -105.4(13) . . . . ?
B6B C1B B4B B9B 0.9(15) . . . . ?
Hg1 C1B B4B B9B 145.3(10) . . . . ?
C2B C1B B4B B3B 39.6(11) . . . . ?
B5B C1B B4B B3B 143.1(12) . . . . ?
B3B C1B B4B B3B 0.000(6) . . . . ?
B6B C1B B4B B3B 106.4(12) . . . . ?
Hg1 C1B B4B B3B -109.3(11) . . . . ?
C2B C1B B4B B5B -103.5(12) . . . . ?
B5B C1B B4B B5B 0.000(1) . . . . ?
B3B C1B B4B B5B -143.1(12) . . . . ?
B6B C1B B4B B5B -36.7(11) . . . . ?
Hg1 C1B B4B B5B 107.6(11) . . . . ?
C2B B3B B4B C1B -37.5(10) . . . . ?
C1B B3B B4B C1B 0.000(5) . . . . ?
B7B B3B B4B C1B -96.3(13) . . . . ?
B8B B3B B4B C1B -135.0(13) . . . . ?
C2B B3B B4B B8B 97.5(13) . . . . ?
C1B B3B B4B B8B 135.0(13) . . . . ?
B7B B3B B4B B8B 38.8(12) . . . . ?
B8B B3B B4B B8B 0.000(3) . . . . ?
C2B B3B B4B B9B 58.4(15) . . . . ?
C1B B3B B4B B9B 95.9(13) . . . . ?
B7B B3B B4B B9B -0.4(17) . . . . ?
B8B B3B B4B B9B -39.2(12) . . . . ?
C2B B3B B4B B5B -4.9(15) . . . . ?
C1B B3B B4B B5B 32.6(11) . . . . ?
B7B B3B B4B B5B -63.7(15) . . . . ?
B8B B3B B4B B5B -102.5(13) . . . . ?
C2B C1B B5B B6B -38.8(11) . . . . ?
B4B C1B B5B B6B -140.2(12) . . . . ?
B3B C1B B5B B6B -104.1(13) . . . . ?
B6B C1B B5B B6B 0.0 . . . . ?
Hg1 C1B B5B B6B 110.8(11) . . . . ?
C2B C1B B5B B9B 63.9(14) . . . . ?
B4B C1B B5B B9B -37.5(11) . . . . ?
B3B C1B B5B B9B -1.4(17) . . . . ?
B6B C1B B5B B9B 102.7(13) . . . . ?
Hg1 C1B B5B B9B -146.6(10) . . . . ?
C2B C1B B5B B10B 2.8(15) . . . . ?
B4B C1B B5B B10B -98.6(13) . . . . ?
B3B C1B B5B B10B -62.5(16) . . . . ?
B6B C1B B5B B10B 41.6(11) . . . . ?
Hg1 C1B B5B B10B 152.4(10) . . . . ?
C2B C1B B5B B4B 101.4(12) . . . . ?
B4B C1B B5B B4B 0.000(4) . . . . ?
B3B C1B B5B B4B 36.1(12) . . . . ?
B6B C1B B5B B4B 140.2(12) . . . . ?
Hg1 C1B B5B B4B -109.1(11) . . . . ?
C1B B4B B5B C1B 0.000(4) . . . . ?
B8B B4B B5B C1B -98.2(12) . . . . ?
B9B B4B B5B C1B -136.7(13) . . . . ?
B3B B4B B5B C1B -33.1(11) . . . . ?
C1B B4B B5B B6B 36.8(11) . . . . ?
B8B B4B B5B B6B -61.4(15) . . . . ?
B9B B4B B5B B6B -99.9(14) . . . . ?
B3B B4B B5B B6B 3.7(16) . . . . ?
C1B B4B B5B B9B 136.7(13) . . . . ?
B8B B4B B5B B9B 38.5(12) . . . . ?
B9B B4B B5B B9B 0.0 . . . . ?
B3B B4B B5B B9B 103.6(13) . . . . ?
C1B B4B B5B B10B 99.4(13) . . . . ?
B8B B4B B5B B10B 1.2(16) . . . . ?
B9B B4B B5B B10B -37.3(11) . . . . ?
B3B B4B B5B B10B 66.3(15) . . . . ?
C1B B5B B6B B10B 132.2(13) . . . . ?
B9B B5B B6B B10B 34.3(12) . . . . ?
B10B B5B B6B B10B 0.000(1) . . . . ?
B4B B5B B6B B10B 96.9(13) . . . . ?
C1B B5B B6B B11B 93.9(12) . . . . ?
B9B B5B B6B B11B -4.0(17) . . . . ?
B10B B5B B6B B11B -38.3(12) . . . . ?
B4B B5B B6B B11B 58.6(15) . . . . ?
C1B B5B B6B C1B 0.000(2) . . . . ?
B9B B5B B6B C1B -97.9(14) . . . . ?
B10B B5B B6B C1B -132.2(13) . . . . ?
B4B B5B B6B C1B -35.3(10) . . . . ?
C1B B5B B6B C2B 34.5(9) . . . . ?
B9B B5B B6B C2B -63.4(14) . . . . ?
B10B B5B B6B C2B -97.7(12) . . . . ?
B4B B5B B6B C2B -0.8(14) . . . . ?
C2B C1B B6B B5B 138.3(12) . . . . ?
B5B C1B B6B B5B 0.0 . . . . ?
B4B C1B B6B B5B 38.1(12) . . . . ?
B3B C1B B6B B5B 106.6(13) . . . . ?
Hg1 C1B B6B B5B -105.2(12) . . . . ?
C2B C1B B6B B10B 96.5(11) . . . . ?
B5B C1B B6B B10B -41.8(11) . . . . ?
B4B C1B B6B B10B -3.7(15) . . . . ?
B3B C1B B6B B10B 64.8(14) . . . . ?
Hg1 C1B B6B B10B -147.1(9) . . . . ?
C2B C1B B6B B11B 34.7(10) . . . . ?
B5B C1B B6B B11B -103.6(13) . . . . ?
B4B C1B B6B B11B -65.4(13) . . . . ?
B3B C1B B6B B11B 3.0(14) . . . . ?
Hg1 C1B B6B B11B 151.2(9) . . . . ?
C2B C1B B6B C2B 0.000(1) . . . . ?
B5B C1B B6B C2B -138.3(12) . . . . ?
B4B C1B B6B C2B -100.1(12) . . . . ?
B3B C1B B6B C2B -31.7(11) . . . . ?
Hg1 C1B B6B C2B 116.5(10) . . . . ?
B7B C2B B6B B5B 67.2(14) . . . . ?
C1B C2B B6B B5B -35.4(10) . . . . ?
B11B C2B B6B B5B 103.3(12) . . . . ?
B3B C2B B6B B5B -2.6(15) . . . . ?
Hg2 C2B B6B B5B -151.0(9) . . . . ?
B7B C2B B6B B10B 4.4(15) . . . . ?
C1B C2B B6B B10B -98.1(11) . . . . ?
B11B C2B B6B B10B 40.5(11) . . . . ?
B3B C2B B6B B10B -65.3(14) . . . . ?
Hg2 C2B B6B B10B 146.3(9) . . . . ?
B7B C2B B6B B11B -36.1(12) . . . . ?
C1B C2B B6B B11B -138.7(11) . . . . ?
B11B C2B B6B B11B 0.000(1) . . . . ?
B3B C2B B6B B11B -105.9(13) . . . . ?
Hg2 C2B B6B B11B 105.7(11) . . . . ?
B7B C2B B6B C1B 102.5(12) . . . . ?
C1B C2B B6B C1B 0.000(1) . . . . ?
B11B C2B B6B C1B 138.7(11) . . . . ?
B3B C2B B6B C1B 32.8(11) . . . . ?
Hg2 C2B B6B C1B -115.6(10) . . . . ?
C1B C2B B7B B11B 102.7(12) . . . . ?
B11B C2B B7B B11B 0.000(1) . . . . ?
B3B C2B B7B B11B 144.5(13) . . . . ?
B6B C2B B7B B11B 36.1(12) . . . . ?
Hg2 C2B B7B B11B -105.8(11) . . . . ?
C1B C2B B7B B12B 63.4(15) . . . . ?
B11B C2B B7B B12B -39.3(12) . . . . ?
B3B C2B B7B B12B 105.2(14) . . . . ?
B6B C2B B7B B12B -3.3(17) . . . . ?
Hg2 C2B B7B B12B -145.1(11) . . . . ?
C1B C2B B7B B8B -2.1(16) . . . . ?
B11B C2B B7B B8B -104.8(14) . . . . ?
B3B C2B B7B B8B 39.8(12) . . . . ?
B6B C2B B7B B8B -68.7(15) . . . . ?
Hg2 C2B B7B B8B 149.5(10) . . . . ?
C1B C2B B7B B3B -41.8(11) . . . . ?
B11B C2B B7B B3B -144.5(13) . . . . ?
B3B C2B B7B B3B 0.0 . . . . ?
B6B C2B B7B B3B -108.5(13) . . . . ?
Hg2 C2B B7B B3B 109.7(12) . . . . ?
C2B B3B B7B C2B 0.000(1) . . . . ?
C1B B3B B7B C2B 37.9(10) . . . . ?
B8B B3B B7B C2B 135.4(13) . . . . ?
B4B B3B B7B C2B 97.5(13) . . . . ?
C2B B3B B7B B11B -32.9(12) . . . . ?
C1B B3B B7B B11B 5.0(16) . . . . ?
B8B B3B B7B B11B 102.5(15) . . . . ?
B4B B3B B7B B11B 64.6(16) . . . . ?
C2B B3B B7B B12B -98.4(15) . . . . ?
C1B B3B B7B B12B -60.5(16) . . . . ?
B8B B3B B7B B12B 37.0(13) . . . . ?
B4B B3B B7B B12B -0.9(18) . . . . ?
C2B B3B B7B B8B -135.4(13) . . . . ?
C1B B3B B7B B8B -97.5(13) . . . . ?
B8B B3B B7B B8B 0.0 . . . . ?
B4B B3B B7B B8B -37.9(12) . . . . ?
C1B B4B B8B B7B -0.5(16) . . . . ?
B9B B4B B8B B7B 98.1(14) . . . . ?
B3B B4B B8B B7B -40.1(12) . . . . ?
B5B B4B B8B B7B 61.0(15) . . . . ?
C1B B4B B8B B3B 39.6(11) . . . . ?
B9B B4B B8B B3B 138.2(13) . . . . ?
B3B B4B B8B B3B 0.000(6) . . . . ?
B5B B4B B8B B3B 101.0(13) . . . . ?
C1B B4B B8B B12B -61.3(15) . . . . ?
B9B B4B B8B B12B 37.2(12) . . . . ?
B3B B4B B8B B12B -100.9(14) . . . . ?
B5B B4B B8B B12B 0.1(17) . . . . ?
C1B B4B B8B B9B -98.6(13) . . . . ?
B9B B4B B8B B9B 0.0 . . . . ?
B3B B4B B8B B9B -138.2(13) . . . . ?
B5B B4B B8B B9B -37.1(12) . . . . ?
C2B B7B B8B B4B 1.5(16) . . . . ?
B11B B7B B8B B4B -62.8(15) . . . . ?
B12B B7B B8B B4B -100.0(14) . . . . ?
B3B B7B B8B B4B 40.7(12) . . . . ?
C2B B7B B8B B3B -39.2(12) . . . . ?
B11B B7B B8B B3B -103.5(14) . . . . ?
B12B B7B B8B B3B -140.7(14) . . . . ?
B3B B7B B8B B3B 0.000(1) . . . . ?
C2B B7B B8B B12B 101.6(15) . . . . ?
B11B B7B B8B B12B 37.2(13) . . . . ?
B12B B7B B8B B12B 0.0 . . . . ?
B3B B7B B8B B12B 140.7(14) . . . . ?
C2B B7B B8B B9B 64.1(14) . . . . ?
B11B B7B B8B B9B -0.3(16) . . . . ?
B12B B7B B8B B9B -37.5(12) . . . . ?
B3B B7B B8B B9B 103.2(13) . . . . ?
C2B B3B B8B B4B -97.6(13) . . . . ?
C1B B3B B8B B4B -37.9(11) . . . . ?
B7B B3B B8B B4B -134.8(14) . . . . ?
B4B B3B B8B B4B 0.000(3) . . . . ?
C2B B3B B8B B7B 37.3(11) . . . . ?
C1B B3B B8B B7B 97.0(13) . . . . ?
B7B B3B B8B B7B 0.000(1) . . . . ?
B4B B3B B8B B7B 134.8(14) . . . . ?
C2B B3B B8B B12B 3.1(16) . . . . ?
C1B B3B B8B B12B 62.8(15) . . . . ?
B7B B3B B8B B12B -34.2(12) . . . . ?
B4B B3B B8B B12B 100.7(14) . . . . ?
C2B B3B B8B B9B -60.1(14) . . . . ?
C1B B3B B8B B9B -0.4(15) . . . . ?
B7B B3B B8B B9B -97.3(14) . . . . ?
B4B B3B B8B B9B 37.5(12) . . . . ?
C1B B4B B9B B10B 2.3(16) . . . . ?
B8B B4B B9B B10B -99.1(14) . . . . ?
B3B B4B B9B B10B -60.5(16) . . . . ?
B5B B4B B9B B10B 39.4(12) . . . . ?
C1B B4B B9B B5B -37.1(11) . . . . ?
B8B B4B B9B B5B -138.5(13) . . . . ?
B3B B4B B9B B5B -99.9(14) . . . . ?
B5B B4B B9B B5B 0.000(1) . . . . ?
C1B B4B B9B B12B 64.2(15) . . . . ?
B8B B4B B9B B12B -37.2(13) . . . . ?
B3B B4B B9B B12B 1.5(17) . . . . ?
B5B B4B B9B B12B 101.3(14) . . . . ?
C1B B4B B9B B8B 101.4(12) . . . . ?
B8B B4B B9B B8B 0.000(2) . . . . ?
B3B B4B B9B B8B 38.6(12) . . . . ?
B5B B4B B9B B8B 138.5(13) . . . . ?
C1B B5B B9B B10B -99.6(13) . . . . ?
B6B B5B B9B B10B -34.7(12) . . . . ?
B10B B5B B9B B10B 0.000(1) . . . . ?
B4B B5B B9B B10B -136.9(13) . . . . ?
C1B B5B B9B B4B 37.2(11) . . . . ?
B6B B5B B9B B4B 102.2(14) . . . . ?
B10B B5B B9B B4B 136.9(13) . . . . ?
B4B B5B B9B B4B 0.000(3) . . . . ?
C1B B5B B9B B12B -62.3(15) . . . . ?
B6B B5B B9B B12B 2.6(17) . . . . ?
B10B B5B B9B B12B 37.3(12) . . . . ?
B4B B5B B9B B12B -99.6(14) . . . . ?
C1B B5B B9B B8B 1.1(16) . . . . ?
B6B B5B B9B B8B 66.0(16) . . . . ?
B10B B5B B9B B8B 100.7(13) . . . . ?
B4B B5B B9B B8B -36.2(11) . . . . ?
B4B B8B B9B B10B 102.4(14) . . . . ?
B7B B8B B9B B10B 1.0(16) . . . . ?
B3B B8B B9B B10B 64.1(15) . . . . ?
B12B B8B B9B B10B -35.6(12) . . . . ?
B4B B8B B9B B4B 0.000(2) . . . . ?
B7B B8B B9B B4B -101.3(13) . . . . ?
B3B B8B B9B B4B -38.2(12) . . . . ?
B12B B8B B9B B4B -138.0(14) . . . . ?
B4B B8B B9B B5B 37.8(12) . . . . ?
B7B B8B B9B B5B -63.5(15) . . . . ?
B3B B8B B9B B5B -0.4(17) . . . . ?
B12B B8B B9B B5B -100.2(15) . . . . ?
B4B B8B B9B B12B 138.0(14) . . . . ?
B7B B8B B9B B12B 36.7(12) . . . . ?
B3B B8B B9B B12B 99.8(14) . . . . ?
B12B B8B B9B B12B 0.0 . . . . ?
B4B B9B B10B B12B 97.7(14) . . . . ?
B5B B9B B10B B12B 137.4(14) . . . . ?
B12B B9B B10B B12B 0.000(2) . . . . ?
B8B B9B B10B B12B 36.2(12) . . . . ?
B4B B9B B10B B6B -4.7(17) . . . . ?
B5B B9B B10B B6B 35.0(12) . . . . ?
B12B B9B B10B B6B -102.4(14) . . . . ?
B8B B9B B10B B6B -66.2(15) . . . . ?
B4B B9B B10B B11B 60.1(15) . . . . ?
B5B B9B B10B B11B 99.8(13) . . . . ?
B12B B9B B10B B11B -37.6(12) . . . . ?
B8B B9B B10B B11B -1.4(16) . . . . ?
B4B B9B B10B B5B -39.7(12) . . . . ?
B5B B9B B10B B5B 0.0 . . . . ?
B12B B9B B10B B5B -137.4(14) . . . . ?
B8B B9B B10B B5B -101.1(14) . . . . ?
B5B B6B B10B B12B -101.8(15) . . . . ?
B11B B6B B10B B12B 35.3(12) . . . . ?
C1B B6B B10B B12B -61.5(15) . . . . ?
C2B B6B B10B B12B -3.9(15) . . . . ?
B5B B6B B10B B9B -35.3(12) . . . . ?
B11B B6B B10B B9B 101.8(14) . . . . ?
C1B B6B B10B B9B 5.0(15) . . . . ?
C2B B6B B10B B9B 62.7(14) . . . . ?
B5B B6B B10B B11B -137.1(14) . . . . ?
B11B B6B B10B B11B 0.000(3) . . . . ?
C1B B6B B10B B11B -96.8(12) . . . . ?
C2B B6B B10B B11B -39.2(10) . . . . ?
B5B B6B B10B B5B 0.000(1) . . . . ?
B11B B6B B10B B5B 137.1(14) . . . . ?
C1B B6B B10B B5B 40.3(11) . . . . ?
C2B B6B B10B B5B 97.9(13) . . . . ?
C1B B5B B10B B12B 58.7(16) . . . . ?
B6B B5B B10B B12B 101.6(14) . . . . ?
B9B B5B B10B B12B -39.5(13) . . . . ?
B4B B5B B10B B12B -2.1(17) . . . . ?
C1B B5B B10B B9B 98.3(14) . . . . ?
B6B B5B B10B B9B 141.1(14) . . . . ?
B9B B5B B10B B9B 0.0 . . . . ?
B4B B5B B10B B9B 37.4(12) . . . . ?
C1B B5B B10B B6B -42.8(11) . . . . ?
B6B B5B B10B B6B 0.000(2) . . . . ?
B9B B5B B10B B6B -141.1(14) . . . . ?
B4B B5B B10B B6B -103.7(13) . . . . ?
C1B B5B B10B B11B -4.3(16) . . . . ?
B6B B5B B10B B11B 38.6(12) . . . . ?
B9B B5B B10B B11B -102.5(14) . . . . ?
B4B B5B B10B B11B -65.1(15) . . . . ?
B7B C2B B11B B7B 0.000(2) . . . . ?
C1B C2B B11B B7B -102.7(13) . . . . ?
B3B C2B B11B B7B -34.9(13) . . . . ?
B6B C2B B11B B7B -141.1(13) . . . . ?
Hg2 C2B B11B B7B 109.5(12) . . . . ?
B7B C2B B11B B12B 38.5(12) . . . . ?
C1B C2B B11B B12B -64.2(15) . . . . ?
B3B C2B B11B B12B 3.6(17) . . . . ?
B6B C2B B11B B12B -102.6(13) . . . . ?
Hg2 C2B B11B B12B 148.0(10) . . . . ?
B7B C2B B11B B10B 100.3(14) . . . . ?
C1B C2B B11B B10B -2.5(15) . . . . ?
B3B C2B B11B B10B 65.3(15) . . . . ?
B6B C2B B11B B10B -40.9(11) . . . . ?
Hg2 C2B B11B B10B -150.3(10) . . . . ?
B7B C2B B11B B6B 141.1(13) . . . . ?
C1B C2B B11B B6B 38.4(11) . . . . ?
B3B C2B B11B B6B 106.2(13) . . . . ?
B6B C2B B11B B6B 0.000(2) . . . . ?
Hg2 C2B B11B B6B -109.4(11) . . . . ?
C2B B7B B11B C2B 0.000(3) . . . . ?
B12B B7B B11B C2B 136.0(13) . . . . ?
B8B B7B B11B C2B 98.1(13) . . . . ?
B3B B7B B11B C2B 32.4(11) . . . . ?
C2B B7B B11B B12B -136.0(13) . . . . ?
B12B B7B B11B B12B 0.0 . . . . ?
B8B B7B B11B B12B -38.0(13) . . . . ?
B3B B7B B11B B12B -103.6(15) . . . . ?
C2B B7B B11B B10B -98.6(12) . . . . ?
B12B B7B B11B B10B 37.4(12) . . . . ?
B8B B7B B11B B10B -0.5(16) . . . . ?
B3B B7B B11B B10B -66.2(15) . . . . ?
C2B B7B B11B B6B -35.9(11) . . . . ?
B12B B7B B11B B6B 100.1(14) . . . . ?
B8B B7B B11B B6B 62.2(15) . . . . ?
B3B B7B B11B B6B -3.5(17) . . . . ?
B12B B10B B11B C2B -98.6(14) . . . . ?
B9B B10B B11B C2B -59.7(15) . . . . ?
B6B B10B B11B C2B 42.1(11) . . . . ?
B5B B10B B11B C2B 4.1(16) . . . . ?
B12B B10B B11B B7B -37.7(12) . . . . ?
B9B B10B B11B B7B 1.2(16) . . . . ?
B6B B10B B11B B7B 103.0(13) . . . . ?
B5B B10B B11B B7B 65.1(15) . . . . ?
B12B B10B B11B B12B 0.000(1) . . . . ?
B9B B10B B11B B12B 38.9(13) . . . . ?
B6B B10B B11B B12B 140.8(14) . . . . ?
B5B B10B B11B B12B 102.8(15) . . . . ?
B12B B10B B11B B6B -140.8(14) . . . . ?
B9B B10B B11B B6B -101.8(13) . . . . ?
B6B B10B B11B B6B 0.000(3) . . . . ?
B5B B10B B11B B6B -38.0(12) . . . . ?
B5B B6B B11B C2B -94.2(13) . . . . ?
B10B B6B B11B C2B -133.0(13) . . . . ?
C1B B6B B11B C2B -34.1(9) . . . . ?
C2B B6B B11B C2B 0.000(3) . . . . ?
B5B B6B B11B B7B -59.7(15) . . . . ?
B10B B6B B11B B7B -98.5(14) . . . . ?
C1B B6B B11B B7B 0.3(15) . . . . ?
C2B B6B B11B B7B 34.5(11) . . . . ?
B5B B6B B11B B12B 3.9(17) . . . . ?
B10B B6B B11B B12B -34.9(13) . . . . ?
C1B B6B B11B B12B 64.0(14) . . . . ?
C2B B6B B11B B12B 98.1(14) . . . . ?
B5B B6B B11B B10B 38.8(12) . . . . ?
B10B B6B B11B B10B 0.0 . . . . ?
C1B B6B B11B B10B 98.8(12) . . . . ?
C2B B6B B11B B10B 133.0(13) . . . . ?
C2B B7B B12B B10B 0.7(18) . . . . ?
B11B B7B B12B B10B -38.8(12) . . . . ?
B8B B7B B12B B10B 100.7(15) . . . . ?
B3B B7B B12B B10B 64.2(18) . . . . ?
C2B B7B B12B B11B 39.5(12) . . . . ?
B11B B7B B12B B11B 0.000(2) . . . . ?
B8B B7B B12B B11B 139.4(14) . . . . ?
B3B B7B B12B B11B 102.9(15) . . . . ?
C2B B7B B12B B9B -61.7(17) . . . . ?
B11B B7B B12B B9B -101.1(15) . . . . ?
B8B B7B B12B B9B 38.3(13) . . . . ?
B3B B7B B12B B9B 1.8(19) . . . . ?
C2B B7B B12B B8B -100.0(14) . . . . ?
B11B B7B B12B B8B -139.4(14) . . . . ?
B8B B7B B12B B8B 0.000(2) . . . . ?
B3B B7B B12B B8B -36.5(13) . . . . ?
B9B B10B B12B B7B -100.0(15) . . . . ?
B6B B10B B12B B7B 2.2(18) . . . . ?
B11B B10B B12B B7B 38.0(12) . . . . ?
B5B B10B B12B B7B -61.4(17) . . . . ?
B9B B10B B12B B11B -138.0(13) . . . . ?
B6B B10B B12B B11B -35.8(12) . . . . ?
B11B B10B B12B B11B 0.000(3) . . . . ?
B5B B10B B12B B11B -99.4(14) . . . . ?
B9B B10B B12B B9B 0.0 . . . . ?
B6B B10B B12B B9B 102.1(14) . . . . ?
B11B B10B B12B B9B 138.0(13) . . . . ?
B5B B10B B12B B9B 38.6(13) . . . . ?
B9B B10B B12B B8B -36.4(12) . . . . ?
B6B B10B B12B B8B 65.7(16) . . . . ?
B11B B10B B12B B8B 101.6(15) . . . . ?
B5B B10B B12B B8B 2.2(18) . . . . ?
C2B B11B B12B B7B -37.7(12) . . . . ?
B7B B11B B12B B7B 0.000(4) . . . . ?
B10B B11B B12B B7B -137.4(14) . . . . ?
B6B B11B B12B B7B -102.5(13) . . . . ?
C2B B11B B12B B10B 99.7(13) . . . . ?
B7B B11B B12B B10B 137.4(14) . . . . ?
B10B B11B B12B B10B 0.0 . . . . ?
B6B B11B B12B B10B 34.9(12) . . . . ?
C2B B11B B12B B9B 62.5(16) . . . . ?
B7B B11B B12B B9B 100.3(15) . . . . ?
B10B B11B B12B B9B -37.2(12) . . . . ?
B6B B11B B12B B9B -2.3(17) . . . . ?
C2B B11B B12B B8B -1.3(17) . . . . ?
B7B B11B B12B B8B 36.4(12) . . . . ?
B10B B11B B12B B8B -101.0(15) . . . . ?
B6B B11B B12B B8B -66.1(16) . . . . ?
B10B B9B B12B B7B 101.3(15) . . . . ?
B4B B9B B12B B7B -2.0(18) . . . . ?
B5B B9B B12B B7B 62.9(17) . . . . ?
B8B B9B B12B B7B -38.2(13) . . . . ?
B10B B9B B12B B10B 0.0 . . . . ?
B4B B9B B12B B10B -103.2(14) . . . . ?
B5B B9B B12B B10B -38.4(12) . . . . ?
B8B B9B B12B B10B -139.5(14) . . . . ?
B10B B9B B12B B11B 38.2(12) . . . . ?
B4B B9B B12B B11B -65.0(16) . . . . ?
B5B B9B B12B B11B -0.2(17) . . . . ?
B8B B9B B12B B11B -101.3(15) . . . . ?
B10B B9B B12B B8B 139.5(14) . . . . ?
B4B B9B B12B B8B 36.2(12) . . . . ?
B5B B9B B12B B8B 101.1(14) . . . . ?
B8B B9B B12B B8B 0.000(1) . . . . ?
B4B B8B B12B B7B 99.9(14) . . . . ?
B7B B8B B12B B7B 0.000(2) . . . . ?
B3B B8B B12B B7B 35.1(12) . . . . ?
B9B B8B B12B B7B 137.1(14) . . . . ?
B4B B8B B12B B10B -1.4(18) . . . . ?
B7B B8B B12B B10B -101.3(15) . . . . ?
B3B B8B B12B B10B -66.2(16) . . . . ?
B9B B8B B12B B10B 35.9(12) . . . . ?
B4B B8B B12B B11B 63.6(16) . . . . ?
B7B B8B B12B B11B -36.3(13) . . . . ?
B3B B8B B12B B11B -1.2(18) . . . . ?
B9B B8B B12B B11B 100.9(15) . . . . ?
B4B B8B B12B B9B -37.3(12) . . . . ?
B7B B8B B12B B9B -137.1(14) . . . . ?
B3B B8B B12B B9B -102.0(14) . . . . ?
B9B B8B B12B B9B 0.0 . . . . ?
N1N O2N K1 O11C -137.4(14) . . . . ?
N1N O2N K1 O5C 111.3(12) . . . . ?
N1N O2N K1 O2C 41.8(15) . . . . ?
N1N O2N K1 O14C -82.8(13) . . . . ?
N1N O2N K1 O8C 168.5(13) . . . . ?
N1N O2N K1 O17C -24.6(14) . . . . ?
N1N O2N K1 O3N 23.6(6) . . . . ?
N1N O2N K1 N1N 0.000(3) . . . . ?
N1N O2N K1 C1C 20.9(15) . . . . ?
N1N O2N K1 C9C -176.3(14) . . . . ?
N1N O2N K1 C13C -93.7(13) . . . . ?
N1N O3N K1 O11C -4.4(17) . . . . ?
N1N O3N K1 O5C -136.6(13) . . . . ?
N1N O3N K1 O2C 171.1(15) . . . . ?
N1N O3N K1 O14C 55.6(15) . . . . ?
N1N O3N K1 O8C -68.8(16) . . . . ?
N1N O3N K1 O17C 111.8(14) . . . . ?
N1N O3N K1 O2N -23.6(7) . . . . ?
N1N O3N K1 N1N 0.000(3) . . . . ?
N1N O3N K1 C1C 154.0(16) . . . . ?
N1N O3N K1 C9C -45.5(17) . . . . ?
N1N O3N K1 C13C 35.8(15) . . . . ?
O1N N1N K1 O11C -71.5(16) . . . . ?
O3N N1N K1 O11C 175.9(16) . . . . ?
O2N N1N K1 O11C 39.9(14) . . . . ?
O1N N1N K1 O5C 165.3(15) . . . . ?
O3N N1N K1 O5C 52.7(16) . . . . ?
O2N N1N K1 O5C -83.3(14) . . . . ?
O1N N1N K1 O2C 103.3(16) . . . . ?
O3N N1N K1 O2C -9.4(16) . . . . ?
O2N N1N K1 O2C -145.3(14) . . . . ?
O1N N1N K1 O14C -13.8(15) . . . . ?
O3N N1N K1 O14C -126.4(15) . . . . ?
O2N N1N K1 O14C 97.6(13) . . . . ?
O1N N1N K1 O8C -124.2(16) . . . . ?
O3N N1N K1 O8C 123.2(16) . . . . ?
O2N N1N K1 O8C -12.8(14) . . . . ?
O1N N1N K1 O17C 45.7(15) . . . . ?
O3N N1N K1 O17C -66.9(15) . . . . ?
O2N N1N K1 O17C 157.1(13) . . . . ?
O1N N1N K1 O2N -111.4(8) . . . . ?
O3N N1N K1 O2N 136.0(12) . . . . ?
O2N N1N K1 O2N 0.000(3) . . . . ?
O1N N1N K1 O3N 112.6(9) . . . . ?
O3N N1N K1 O3N 0.000(3) . . . . ?
O2N N1N K1 O3N -136.0(12) . . . . ?
O1N N1N K1 C1C 87.5(16) . . . . ?
O3N N1N K1 C1C -25.1(16) . . . . ?
O2N N1N K1 C1C -161.1(14) . . . . ?
O1N N1N K1 C9C -107.8(16) . . . . ?
O3N N1N K1 C9C 139.6(16) . . . . ?
O2N N1N K1 C9C 3.6(14) . . . . ?
O1N N1N K1 C13C -30.7(16) . . . . ?
O3N N1N K1 C13C -143.3(16) . . . . ?
O2N N1N K1 C13C 80.7(14) . . . . ?
O11C K1 C1C O2C -129.9(25) . . . . ?
O5C K1 C1C O2C 6.7(25) . . . . ?
O2C K1 C1C O2C 0.000(8) . . . . ?
O14C K1 C1C O2C -136.0(25) . . . . ?
O8C K1 C1C O2C -3.1(31) . . . . ?
O17C K1 C1C O2C -140.7(30) . . . . ?
O2N K1 C1C O2C 125.5(25) . . . . ?
O3N K1 C1C O2C 123.8(27) . . . . ?
N1N K1 C1C O2C 133.3(25) . . . . ?
C9C K1 C1C O2C -1.5(41) . . . . ?
C13C K1 C1C O2C -148.8(24) . . . . ?
O11C K1 C1C C18C -5.3(35) . . . . ?
O5C K1 C1C C18C 131.4(20) . . . . ?
O2C K1 C1C C18C 124.7(36) . . . . ?
O14C K1 C1C C18C -11.3(19) . . . . ?
O8C K1 C1C C18C 121.5(18) . . . . ?
O17C K1 C1C C18C -16.0(14) . . . . ?
O2N K1 C1C C18C -109.8(18) . . . . ?
O3N K1 C1C C18C -111.6(19) . . . . ?
N1N K1 C1C C18C -102.0(18) . . . . ?
C9C K1 C1C C18C 123.2(24) . . . . ?
C13C K1 C1C C18C -24.2(22) . . . . ?
C18C C1C O2C C3C 142.8(41) . . . . ?
K1 C1C O2C C3C -154.4(55) . . . . ?
C18C C1C O2C K1 -62.7(34) . . . . ?
K1 C1C O2C K1 0.000(2) . . . . ?
O11C K1 O2C C3C -88.2(40) . . . . ?
O5C K1 O2C C3C -12.6(26) . . . . ?
O14C K1 O2C C3C -151.4(26) . . . . ?
O8C K1 O2C C3C -22.9(30) . . . . ?
O17C K1 O2C C3C -170.9(31) . . . . ?
O2N K1 O2C C3C 94.3(27) . . . . ?
O3N K1 O2C C3C 106.1(28) . . . . ?
N1N K1 O2C C3C 109.7(27) . . . . ?
C1C K1 O2C C3C 159.5(46) . . . . ?
C9C K1 O2C C3C -21.3(34) . . . . ?
C13C K1 O2C C3C -160.1(25) . . . . ?
O11C K1 O2C C1C 112.3(32) . . . . ?
O5C K1 O2C C1C -172.2(29) . . . . ?
O14C K1 O2C C1C 49.1(27) . . . . ?
O8C K1 O2C C1C 177.6(24) . . . . ?
O17C K1 O2C C1C 29.6(24) . . . . ?
O2N K1 O2C C1C -65.2(27) . . . . ?
O3N K1 O2C C1C -53.4(26) . . . . ?
N1N K1 O2C C1C -49.9(26) . . . . ?
C1C K1 O2C C1C 0.000(8) . . . . ?
C9C K1 O2C C1C 179.2(22) . . . . ?
C13C K1 O2C C1C 40.4(30) . . . . ?
C1C O2C C3C C4C 168.9(41) . . . . ?
K1 O2C C3C C4C 15.5(55) . . . . ?
O2C C3C C4C O5C -3.8(66) . . . . ?
C3C C4C O5C C6C 178.3(34) . . . . ?
C3C C4C O5C K1 -10.9(45) . . . . ?
O11C K1 O5C C4C 173.2(24) . . . . ?
O2C K1 O5C C4C 12.2(24) . . . . ?
O14C K1 O5C C4C 101.5(26) . . . . ?
O8C K1 O5C C4C -178.4(29) . . . . ?
O17C K1 O5C C4C 32.4(27) . . . . ?
O2N K1 O5C C4C -102.8(25) . . . . ?
O3N K1 O5C C4C -58.1(27) . . . . ?
N1N K1 O5C C4C -76.9(27) . . . . ?
C1C K1 O5C C4C 9.4(25) . . . . ?
C9C K1 O5C C4C -173.6(27) . . . . ?
C13C K1 O5C C4C 138.1(24) . . . . ?
O11C K1 O5C C6C -15.3(26) . . . . ?
O2C K1 O5C C6C -176.3(26) . . . . ?
O14C K1 O5C C6C -87.0(26) . . . . ?
O8C K1 O5C C6C -6.9(21) . . . . ?
O17C K1 O5C C6C -156.1(21) . . . . ?
O2N K1 O5C C6C 68.6(24) . . . . ?
O3N K1 O5C C6C 113.4(22) . . . . ?
N1N K1 O5C C6C 94.6(22) . . . . ?
C1C K1 O5C C6C -179.1(24) . . . . ?
C9C K1 O5C C6C -2.2(23) . . . . ?
C13C K1 O5C C6C -50.4(33) . . . . ?
C4C O5C C6C C7C 174.9(39) . . . . ?
K1 O5C C6C C7C 3.8(45) . . . . ?
O5C C6C C7C O8C 9.4(81) . . . . ?
O5C C6C C7C K1 -2.7(32) . . . . ?
O11C K1 C7C O8C 1.5(30) . . . . ?
O5C K1 C7C O8C -166.3(39) . . . . ?
O2C K1 C7C O8C -161.5(30) . . . . ?
O14C K1 C7C O8C -32.2(35) . . . . ?
O8C K1 C7C O8C 0.000(3) . . . . ?
O17C K1 C7C O8C -118.3(30) . . . . ?
O2N K1 C7C O8C 69.1(31) . . . . ?
O3N K1 C7C O8C 107.1(29) . . . . ?
N1N K1 C7C O8C 81.2(31) . . . . ?
C1C K1 C7C O8C -163.2(28) . . . . ?
C9C K1 C7C O8C 13.3(25) . . . . ?
C13C K1 C7C O8C -9.4(35) . . . . ?
O11C K1 C7C C6C 169.6(27) . . . . ?
O5C K1 C7C C6C 1.8(22) . . . . ?
O2C K1 C7C C6C 6.6(28) . . . . ?
O14C K1 C7C C6C 135.9(23) . . . . ?
O8C K1 C7C C6C 168.1(53) . . . . ?
O17C K1 C7C C6C 49.8(35) . . . . ?
O2N K1 C7C C6C -122.8(26) . . . . ?
O3N K1 C7C C6C -84.8(27) . . . . ?
N1N K1 C7C C6C -110.6(25) . . . . ?
C1C K1 C7C C6C 5.0(31) . . . . ?
C9C K1 C7C C6C -178.5(36) . . . . ?
C13C K1 C7C C6C 158.8(24) . . . . ?
C6C C7C O8C C9C -163.9(44) . . . . ?
K1 C7C O8C C9C -147.7(58) . . . . ?
C6C C7C O8C K1 -16.2(71) . . . . ?
K1 C7C O8C K1 0.000(3) . . . . ?
O11C K1 O8C C7C -178.3(34) . . . . ?
O5C K1 O8C C7C 10.5(30) . . . . ?
O2C K1 O8C C7C 20.4(34) . . . . ?
O14C K1 O8C C7C 152.4(31) . . . . ?
O17C K1 O8C C7C 93.1(36) . . . . ?
O2N K1 O8C C7C -113.3(31) . . . . ?
O3N K1 O8C C7C -85.6(31) . . . . ?
N1N K1 O8C C7C -108.5(30) . . . . ?
C1C K1 O8C C7C 21.6(36) . . . . ?
C9C K1 O8C C7C -156.7(45) . . . . ?
C13C K1 O8C C7C 171.6(31) . . . . ?
O11C K1 O8C C9C -21.6(21) . . . . ?
O5C K1 O8C C9C 167.2(25) . . . . ?
O2C K1 O8C C9C 177.2(22) . . . . ?
O14C K1 O8C C9C -50.8(23) . . . . ?
O17C K1 O8C C9C -110.2(22) . . . . ?
O2N K1 O8C C9C 43.4(23) . . . . ?
O3N K1 O8C C9C 71.2(25) . . . . ?
N1N K1 O8C C9C 48.2(24) . . . . ?
C1C K1 O8C C9C 178.4(21) . . . . ?
C9C K1 O8C C9C 0.000(3) . . . . ?
C13C K1 O8C C9C -31.7(24) . . . . ?
C7C O8C C9C C10C -169.0(49) . . . . ?
K1 O8C C9C C10C 41.9(47) . . . . ?
C7C O8C C9C K1 149.1(59) . . . . ?
K1 O8C C9C K1 0.000(2) . . . . ?
O11C K1 C9C C10C 3.2(21) . . . . ?
O5C K1 C9C C10C -157.7(26) . . . . ?
O2C K1 C9C C10C -150.4(23) . . . . ?
O14C K1 C9C C10C -14.1(25) . . . . ?
O8C K1 C9C C10C -146.6(41) . . . . ?
O17C K1 C9C C10C -35.1(35) . . . . ?
O2N K1 C9C C10C 77.8(25) . . . . ?
O3N K1 C9C C10C 92.3(25) . . . . ?
N1N K1 C9C C10C 76.4(25) . . . . ?
C1C K1 C9C C10C -149.6(25) . . . . ?
C13C K1 C9C C10C 1.6(24) . . . . ?
O11C K1 C9C O8C 149.7(29) . . . . ?
O5C K1 C9C O8C -11.1(22) . . . . ?
O2C K1 C9C O8C -3.8(29) . . . . ?
O14C K1 C9C O8C 132.5(22) . . . . ?
O8C K1 C9C O8C 0.000(5) . . . . ?
O17C K1 C9C O8C 111.5(23) . . . . ?
O2N K1 C9C O8C -135.6(23) . . . . ?
O3N K1 C9C O8C -121.1(22) . . . . ?
N1N K1 C9C O8C -137.0(22) . . . . ?
C1C K1 C9C O8C -3.0(39) . . . . ?
C13C K1 C9C O8C 148.2(24) . . . . ?
O8C C9C C10C O11C -37.0(62) . . . . ?
K1 C9C C10C O11C -5.1(34) . . . . ?
C9C C10C O11C C12C 178.7(34) . . . . ?
C9C C10C O11C K1 7.2(49) . . . . ?
O5C K1 O11C C10C 17.7(28) . . . . ?
O2C K1 O11C C10C 83.6(39) . . . . ?
O14C K1 O11C C10C 155.8(27) . . . . ?
O8C K1 O11C C10C 9.1(23) . . . . ?
O17C K1 O11C C10C 156.8(24) . . . . ?
O2N K1 O11C C10C -98.5(26) . . . . ?
O3N K1 O11C C10C -111.7(25) . . . . ?
N1N K1 O11C C10C -113.3(25) . . . . ?
C1C K1 O11C C10C 148.8(27) . . . . ?
C9C K1 O11C C10C -3.7(25) . . . . ?
C13C K1 O11C C10C 174.0(30) . . . . ?
O5C K1 O11C C12C -154.3(20) . . . . ?
O2C K1 O11C C12C -88.4(31) . . . . ?
O14C K1 O11C C12C -16.2(20) . . . . ?
O8C K1 O11C C12C -162.9(24) . . . . ?
O17C K1 O11C C12C -15.2(23) . . . . ?
O2N K1 O11C C12C 89.4(21) . . . . ?
O3N K1 O11C C12C 76.3(22) . . . . ?
N1N K1 O11C C12C 74.7(21) . . . . ?
C1C K1 O11C C12C -23.3(33) . . . . ?
C9C K1 O11C C12C -175.7(27) . . . . ?
C13C K1 O11C C12C 2.0(21) . . . . ?
C10C O11C C12C C13C -175.4(33) . . . . ?
K1 O11C C12C C13C -3.8(39) . . . . ?
O11C C12C C13C O14C 44.0(47) . . . . ?
O11C C12C C13C K1 2.7(28) . . . . ?
O11C K1 C13C O14C -132.4(25) . . . . ?
O5C K1 C13C O14C -82.5(27) . . . . ?
O2C K1 C13C O14C 22.4(26) . . . . ?
O14C K1 C13C O14C 0.000(5) . . . . ?
O8C K1 C13C O14C -119.5(20) . . . . ?
O17C K1 C13C O14C 31.9(20) . . . . ?
O2N K1 C13C O14C 148.3(21) . . . . ?
O3N K1 C13C O14C 112.6(20) . . . . ?
N1N K1 C13C O14C 125.7(21) . . . . ?
C1C K1 C13C O14C 37.5(23) . . . . ?
C9C K1 C13C O14C -131.0(21) . . . . ?
O11C K1 C13C C12C -1.9(20) . . . . ?
O5C K1 C13C C12C 48.0(32) . . . . ?
O2C K1 C13C C12C 152.9(21) . . . . ?
O14C K1 C13C C12C 130.5(35) . . . . ?
O8C K1 C13C C12C 11.0(23) . . . . ?
O17C K1 C13C C12C 162.4(23) . . . . ?
O2N K1 C13C C12C -81.1(22) . . . . ?
O3N K1 C13C C12C -116.9(23) . . . . ?
N1N K1 C13C C12C -103.8(23) . . . . ?
C1C K1 C13C C12C 168.0(21) . . . . ?
C9C K1 C13C C12C -0.5(22) . . . . ?
C12C C13C O14C C15C 176.0(30) . . . . ?
K1 C13C O14C C15C -125.1(28) . . . . ?
C12C C13C O14C K1 -58.9(37) . . . . ?
K1 C13C O14C K1 0.000(2) . . . . ?
O11C K1 O14C C13C 35.7(20) . . . . ?
O5C K1 O14C C13C 128.9(21) . . . . ?
O2C K1 O14C C13C -162.8(20) . . . . ?
O8C K1 O14C C13C 65.0(21) . . . . ?
O17C K1 O14C C13C -143.3(22) . . . . ?
O2N K1 O14C C13C -30.4(20) . . . . ?
O3N K1 O14C C13C -70.5(21) . . . . ?
N1N K1 O14C C13C -52.4(20) . . . . ?
C1C K1 O14C C13C -146.9(21) . . . . ?
C9C K1 O14C C13C 48.2(21) . . . . ?
C13C K1 O14C C13C 0.000(3) . . . . ?
O11C K1 O14C C15C 162.3(21) . . . . ?
O5C K1 O14C C15C -104.4(21) . . . . ?
O2C K1 O14C C15C -36.1(21) . . . . ?
O8C K1 O14C C15C -168.3(19) . . . . ?
O17C K1 O14C C15C -16.7(19) . . . . ?
O2N K1 O14C C15C 96.2(19) . . . . ?
O3N K1 O14C C15C 56.2(20) . . . . ?
N1N K1 O14C C15C 74.3(19) . . . . ?
C1C K1 O14C C15C -20.3(21) . . . . ?
C9C K1 O14C C15C 174.8(20) . . . . ?
C13C K1 O14C C15C 126.7(30) . . . . ?
C13C O14C C15C C16C 174.1(29) . . . . ?
K1 O14C C15C C16C 50.4(32) . . . . ?
O14C C15C C16C O17C -70.1(36) . . . . ?
C15C C16C O17C C18C -171.5(26) . . . . ?
C15C C16C O17C K1 51.2(32) . . . . ?
O11C K1 O17C C16C -19.9(23) . . . . ?
O5C K1 O17C C16C 120.9(22) . . . . ?
O2C K1 O17C C16C 140.6(24) . . . . ?
O14C K1 O17C C16C -19.0(21) . . . . ?
O8C K1 O17C C16C 52.4(29) . . . . ?
O2N K1 O17C C16C -99.3(22) . . . . ?
O3N K1 O17C C16C -128.7(22) . . . . ?
N1N K1 O17C C16C -108.3(21) . . . . ?
C1C K1 O17C C16C 155.8(27) . . . . ?
C9C K1 O17C C16C 5.6(30) . . . . ?
C13C K1 O17C C16C -31.6(22) . . . . ?
O11C K1 O17C C18C -155.7(17) . . . . ?
O5C K1 O17C C18C -14.8(20) . . . . ?
O2C K1 O17C C18C 4.8(17) . . . . ?
O14C K1 O17C C18C -154.7(20) . . . . ?
O8C K1 O17C C18C -83.4(23) . . . . ?
O2N K1 O17C C18C 125.0(18) . . . . ?
O3N K1 O17C C18C 95.5(18) . . . . ?
N1N K1 O17C C18C 115.9(18) . . . . ?
C1C K1 O17C C18C 20.0(18) . . . . ?
C9C K1 O17C C18C -130.2(21) . . . . ?
C13C K1 O17C C18C -167.4(19) . . . . ?
C16C O17C C18C C1C -169.0(28) . . . . ?
K1 O17C C18C C1C -32.9(28) . . . . ?
O2C C1C C18C O17C 66.9(36) . . . . ?
K1 C1C C18C O17C 23.6(20) . . . . ?
